data_4107595
loop_
_publ_author_name
'Kai Abersfelder'
'David Scheschkewitz'

_publ_contact_author_address
;
Dr. David Scheschkewitz
Institute for Inorganic Chemistry
Julius-Maximilians-University
Am Hubland
97074 W\"urzburg
GERMANY
;
_publ_contact_author_email scheschkewitz@mail.uni-wuerzburg.de
_publ_contact_author_fax +49-931-888-4623
_publ_contact_author_name 'Dr. David Scheschkewitz'
_publ_contact_author_phone +49-931-888-4788
_publ_section_title
;
 Syntheses of Trisila Analogues of Allyl Chlorides and Their
 Transformations to Chlorocyclotrisilanes, Cyclotrisilanides, and a
 Trisilaindane
;
_journal_name_full 'Journal of the American Chemical Society'
_journal_page_first 4114
_journal_page_last 4121
_journal_paper_doi 10.1021/ja711169w
_journal_volume 130
_journal_year 2008
_chemical_formula_moiety '4(C57 H79 Cl Si3), 0.5(C5 H12), 0.5(C5 H12)'
_chemical_formula_sum 'C233 H328 Cl4 Si12'
_chemical_formula_weight 3607.83
_chemical_melting_point 134
_chemical_name_common Chlorodiphenylsilyldisilene
_chemical_name_systematic
; 
 1-Chloro(diphenyl)silyl-1,2,2-tris(2',4',6'-triisopropylphenyl)disilene
;
_space_group_IT_number 14
_symmetry_cell_setting monoclinic
_symmetry_space_group_name_Hall '-P 2ybc'
_symmetry_space_group_name_H-M 'P 1 21/c 1'
_atom_sites_solution_hydrogens geom
_atom_sites_solution_primary direct
_atom_sites_solution_secondary difmap
_audit_creation_method SHELXL-97
_cell_angle_alpha 90.00
_cell_angle_beta 99.2870(10)
_cell_angle_gamma 90.00
_cell_formula_units_Z 4
_cell_length_a 31.0675(8)
_cell_length_b 18.4074(5)
_cell_length_c 39.2606(9)
_cell_measurement_temperature 98(2)
_cell_volume 22157.7(10)
_computing_cell_refinement 'Bruker XSCANS'
_computing_data_collection 'Bruker XSCANS'
_computing_data_reduction 'Bruker SHELXTL'
_computing_molecular_graphics 'Ortep 3'
_computing_publication_material 'POV Ray'
_computing_structure_refinement 'Bruker SHELXTL'
_computing_structure_solution 'Bruker SHELXTL'
_diffrn_ambient_temperature 98(2)
_diffrn_measured_fraction_theta_full 1.000
_diffrn_measured_fraction_theta_max 1.000
_diffrn_radiation_monochromator graphite
_diffrn_radiation_source 'fine-focus sealed tube'
_diffrn_radiation_type MoK\a
_diffrn_radiation_wavelength 0.71073
_diffrn_reflns_av_R_equivalents 0.0529
_diffrn_reflns_av_sigmaI/netI 0.0349
_diffrn_reflns_limit_h_max 36
_diffrn_reflns_limit_h_min -36
_diffrn_reflns_limit_k_max 21
_diffrn_reflns_limit_k_min -21
_diffrn_reflns_limit_l_max 46
_diffrn_reflns_limit_l_min -46
_diffrn_reflns_number 427594
_diffrn_reflns_theta_full 25.03
_diffrn_reflns_theta_max 25.03
_diffrn_reflns_theta_min 1.53
_exptl_absorpt_coefficient_mu 0.168
_exptl_absorpt_correction_T_max 0.9674
_exptl_absorpt_correction_T_min 0.9121
_exptl_absorpt_correction_type multi-scan
_exptl_absorpt_process_details SADABS
_exptl_crystal_colour yellow
_exptl_crystal_density_diffrn 1.082
_exptl_crystal_description block
_exptl_crystal_F_000 7848
_exptl_crystal_size_max 0.40
_exptl_crystal_size_mid 0.40
_exptl_crystal_size_min 0.20
_refine_diff_density_max 0.856
_refine_diff_density_min -0.653
_refine_diff_density_rms 0.064
_refine_ls_extinction_method none
_refine_ls_goodness_of_fit_ref 1.054
_refine_ls_hydrogen_treatment constr
_refine_ls_matrix_type full
_refine_ls_number_parameters 2389
_refine_ls_number_reflns 39112
_refine_ls_number_restraints 116
_refine_ls_restrained_S_all 1.053
_refine_ls_R_factor_all 0.0720
_refine_ls_R_factor_gt 0.0508
_refine_ls_shift/su_max 0.001
_refine_ls_shift/su_mean 0.000
_refine_ls_structure_factor_coef Fsqd
_refine_ls_weighting_details 'calc w=1/[\s^2^(Fo^2^)+(0.0547P)^2^+29.6808P] where P=(Fo^2^+2Fc^2^)/3'
_refine_ls_weighting_scheme calc
_refine_ls_wR_factor_gt 0.1226
_refine_ls_wR_factor_ref 0.1376
_reflns_number_gt 30237
_reflns_number_total 39112
_reflns_threshold_expression >2sigma(I)
_cod_data_source_file ja711169w-file003.cif
_cod_data_source_block 4b_Ph2ClSilyldisilene
_cod_original_sg_symbol_H-M 'P 21/c'
_cod_database_code 4107595

loop_
_symmetry_equiv_pos_as_xyz
'x, y, z'
'-x, y+1/2, -z+1/2'
'-x, -y, -z'
'x, -y-1/2, z-1/2'

loop_
_atom_site_label
_atom_site_type_symbol
_atom_site_fract_x
_atom_site_fract_y
_atom_site_fract_z
_atom_site_U_iso_or_equiv
_atom_site_adp_type
_atom_site_occupancy
_atom_site_symmetry_multiplicity
_atom_site_calc_flag
_atom_site_refinement_flags
_atom_site_disorder_assembly
_atom_site_disorder_group
Si1 Si 0.003346(19) 0.69982(3) 0.680950(16) 0.01192(13) Uani 1 1 d . . .
Si2 Si 0.000754(19) 0.60436(3) 0.647397(16) 0.01353(14) Uani 1 1 d . . .
Si3 Si 0.05615(2) 0.58172(3) 0.615784(17) 0.01592(14) Uani 1 1 d . . .
Cl1 Cl 0.05700(2) 0.66087(3) 0.577471(16) 0.02810(15) Uani 1 1 d . . .
C1 C 0.05779(7) 0.73253(12) 0.70466(6) 0.0142(5) Uani 1 1 d . . .
C2 C 0.08760(7) 0.77570(12) 0.68967(6) 0.0166(5) Uani 1 1 d . . .
C3 C 0.12348(7) 0.80558(13) 0.71112(7) 0.0207(5) Uani 1 1 d . . .
H3A H 0.1428 0.8360 0.7012 0.025 Uiso 1 1 calc R . .
C4 C 0.13204(8) 0.79266(13) 0.74638(7) 0.0217(6) Uani 1 1 d . . .
C5 C 0.10393(8) 0.74816(13) 0.76054(7) 0.0213(5) Uani 1 1 d . . .
H5A H 0.1098 0.7377 0.7845 0.026 Uiso 1 1 calc R . .
C6 C 0.06697(7) 0.71797(13) 0.74054(6) 0.0174(5) Uani 1 1 d . . .
C7 C 0.08384(8) 0.78942(13) 0.65114(6) 0.0208(5) Uani 1 1 d . . .
H7A H 0.0602 0.7574 0.6390 0.025 Uiso 1 1 calc R . .
C8 C 0.12665(8) 0.76905(14) 0.63832(7) 0.0259(6) Uani 1 1 d . . .
H8A H 0.1369 0.7218 0.6479 0.039 Uiso 1 1 calc R . .
H8B H 0.1488 0.8061 0.6459 0.039 Uiso 1 1 calc R . .
H8C H 0.1215 0.7663 0.6131 0.039 Uiso 1 1 calc R . .
C9 C 0.07246(9) 0.86816(15) 0.64036(7) 0.0301(6) Uani 1 1 d . . .
H9A H 0.0437 0.8804 0.6459 0.045 Uiso 1 1 calc R . .
H9B H 0.0720 0.8734 0.6155 0.045 Uiso 1 1 calc R . .
H9C H 0.0944 0.9009 0.6528 0.045 Uiso 1 1 calc R . .
C10 C 0.17150(8) 0.82593(15) 0.76929(7) 0.0270(6) Uani 1 1 d . . .
H10A H 0.1737 0.8027 0.7925 0.032 Uiso 1 1 calc R . .
C11 C 0.21342(9) 0.8099(2) 0.75596(9) 0.0528(10) Uani 1 1 d . . .
H11A H 0.2381 0.8298 0.7719 0.079 Uiso 1 1 calc R . .
H11B H 0.2124 0.8322 0.7332 0.079 Uiso 1 1 calc R . .
H11C H 0.2170 0.7572 0.7541 0.079 Uiso 1 1 calc R . .
C12 C 0.16503(9) 0.90631(16) 0.77405(8) 0.0362(7) Uani 1 1 d . . .
H12A H 0.1902 0.9262 0.7895 0.054 Uiso 1 1 calc R . .
H12B H 0.1385 0.9142 0.7841 0.054 Uiso 1 1 calc R . .
H12C H 0.1621 0.9307 0.7516 0.054 Uiso 1 1 calc R . .
C13 C 0.03872(8) 0.66824(14) 0.75856(6) 0.0216(5) Uani 1 1 d . . .
H13A H 0.0134 0.6528 0.7409 0.026 Uiso 1 1 calc R . .
C14 C 0.06350(10) 0.59975(17) 0.77170(9) 0.0458(9) Uani 1 1 d . . .
H14A H 0.0725 0.5737 0.7522 0.069 Uiso 1 1 calc R . .
H14B H 0.0446 0.5684 0.7830 0.069 Uiso 1 1 calc R . .
H14C H 0.0894 0.6131 0.7883 0.069 Uiso 1 1 calc R . .
C15 C 0.02017(10) 0.70752(18) 0.78731(7) 0.0401(8) Uani 1 1 d . . .
H15A H 0.0045 0.7512 0.7779 0.060 Uiso 1 1 calc R . .
H15B H 0.0441 0.7214 0.8056 0.060 Uiso 1 1 calc R . .
H15C H 0.0001 0.6751 0.7968 0.060 Uiso 1 1 calc R . .
C16 C -0.04216(7) 0.73733(12) 0.70307(6) 0.0138(5) Uani 1 1 d . . .
C17 C -0.04251(7) 0.81396(12) 0.70737(6) 0.0153(5) Uani 1 1 d . . .
C18 C -0.06866(8) 0.84584(13) 0.72882(6) 0.0190(5) Uani 1 1 d . . .
H18A H -0.0679 0.8971 0.7317 0.023 Uiso 1 1 calc R . .
C19 C -0.09586(7) 0.80473(13) 0.74609(6) 0.0180(5) Uani 1 1 d . . .
C20 C -0.09758(7) 0.73054(13) 0.73998(6) 0.0181(5) Uani 1 1 d . . .
H20A H -0.1172 0.7020 0.7506 0.022 Uiso 1 1 calc R . .
C21 C -0.07170(7) 0.69585(12) 0.71889(6) 0.0155(5) Uani 1 1 d . . .
C22 C -0.01587(7) 0.86416(12) 0.68836(6) 0.0159(5) Uani 1 1 d . . .
H22A H 0.0009 0.8331 0.6742 0.019 Uiso 1 1 calc R . .
C23 C 0.01729(8) 0.90844(13) 0.71298(7) 0.0215(5) Uani 1 1 d . . .
H23A H 0.0369 0.8754 0.7277 0.032 Uiso 1 1 calc R . .
H23B H 0.0019 0.9394 0.7274 0.032 Uiso 1 1 calc R . .
H23C H 0.0343 0.9389 0.6996 0.032 Uiso 1 1 calc R . .
C24 C -0.04567(8) 0.91363(13) 0.66342(7) 0.0218(5) Uani 1 1 d . . .
H24A H -0.0668 0.8839 0.6482 0.033 Uiso 1 1 calc R . .
H24B H -0.0280 0.9416 0.6495 0.033 Uiso 1 1 calc R . .
H24C H -0.0613 0.9470 0.6766 0.033 Uiso 1 1 calc R . .
C25 C -0.12182(8) 0.83933(14) 0.77129(7) 0.0233(6) Uani 1 1 d . . .
H25A H -0.1401 0.8006 0.7797 0.028 Uiso 1 1 calc R . .
C26 C -0.09155(10) 0.86954(19) 0.80248(7) 0.0393(7) Uani 1 1 d . . .
H26A H -0.0742 0.8299 0.8144 0.059 Uiso 1 1 calc R . .
H26B H -0.1089 0.8924 0.8183 0.059 Uiso 1 1 calc R . .
H26C H -0.0721 0.9058 0.7948 0.059 Uiso 1 1 calc R . .
C27 C -0.15227(9) 0.89897(16) 0.75474(8) 0.0339(7) Uani 1 1 d . . .
H27A H -0.1721 0.8790 0.7350 0.051 Uiso 1 1 calc R . .
H27B H -0.1350 0.9383 0.7468 0.051 Uiso 1 1 calc R . .
H27C H -0.1693 0.9180 0.7717 0.051 Uiso 1 1 calc R . .
C28 C -0.07789(7) 0.61451(12) 0.71376(6) 0.0163(5) Uani 1 1 d . . .
H28A H -0.0545 0.5966 0.7011 0.020 Uiso 1 1 calc R . .
C29 C -0.07362(8) 0.57290(13) 0.74797(7) 0.0233(6) Uani 1 1 d . . .
H29A H -0.0449 0.5825 0.7617 0.035 Uiso 1 1 calc R . .
H29B H -0.0767 0.5207 0.7433 0.035 Uiso 1 1 calc R . .
H29C H -0.0965 0.5889 0.7608 0.035 Uiso 1 1 calc R . .
C30 C -0.12187(8) 0.59885(14) 0.69130(7) 0.0228(6) Uani 1 1 d . . .
H30A H -0.1234 0.6241 0.6692 0.034 Uiso 1 1 calc R . .
H30B H -0.1455 0.6159 0.7031 0.034 Uiso 1 1 calc R . .
H30C H -0.1249 0.5464 0.6872 0.034 Uiso 1 1 calc R . .
C31 C -0.05312(7) 0.56775(12) 0.62520(6) 0.0134(5) Uani 1 1 d . . .
C32 C -0.08270(8) 0.61123(12) 0.60284(6) 0.0172(5) Uani 1 1 d . . .
C33 C -0.12467(7) 0.58565(13) 0.59190(6) 0.0192(5) Uani 1 1 d . . .
H33A H -0.1446 0.6153 0.5771 0.023 Uiso 1 1 calc R . .
C34 C -0.13859(7) 0.51800(13) 0.60187(6) 0.0178(5) Uani 1 1 d . . .
C35 C -0.10809(7) 0.47356(12) 0.62144(6) 0.0167(5) Uani 1 1 d . . .
H35A H -0.1165 0.4261 0.6273 0.020 Uiso 1 1 calc R . .
C36 C -0.06535(7) 0.49656(12) 0.63285(6) 0.0138(5) Uani 1 1 d . . .
C37 C -0.06917(8) 0.68449(13) 0.58988(7) 0.0243(6) Uani 1 1 d . . .
H37A H -0.0373 0.6906 0.5985 0.029 Uiso 1 1 calc R . .
C38 C -0.09271(10) 0.74690(15) 0.60434(8) 0.0391(7) Uani 1 1 d . . .
H38A H -0.0881 0.7438 0.6296 0.059 Uiso 1 1 calc R . .
H38B H -0.1240 0.7440 0.5954 0.059 Uiso 1 1 calc R . .
H38C H -0.0812 0.7932 0.5974 0.059 Uiso 1 1 calc R . .
C39 C -0.07546(9) 0.68786(16) 0.55056(7) 0.0343(7) Uani 1 1 d . . .
H39A H -0.0643 0.7343 0.5434 0.051 Uiso 1 1 calc R . .
H39B H -0.1066 0.6836 0.5412 0.051 Uiso 1 1 calc R . .
H39C H -0.0595 0.6478 0.5418 0.051 Uiso 1 1 calc R . .
C40 C -0.18566(8) 0.49386(14) 0.59170(7) 0.0224(6) Uani 1 1 d . . .
H40A H -0.1881 0.4433 0.6005 0.027 Uiso 1 1 calc R . .
C41 C -0.21570(8) 0.54223(17) 0.60894(8) 0.0370(7) Uani 1 1 d . . .
H41A H -0.2064 0.5412 0.6340 0.056 Uiso 1 1 calc R . .
H41B H -0.2457 0.5244 0.6033 0.056 Uiso 1 1 calc R . .
H41C H -0.2142 0.5922 0.6005 0.056 Uiso 1 1 calc R . .
C42 C -0.19998(8) 0.49230(16) 0.55271(7) 0.0304(6) Uani 1 1 d . . .
H42A H -0.1801 0.4612 0.5422 0.046 Uiso 1 1 calc R . .
H42B H -0.1993 0.5417 0.5435 0.046 Uiso 1 1 calc R . .
H42C H -0.2297 0.4730 0.5474 0.046 Uiso 1 1 calc R . .
C43 C -0.03296(8) 0.44287(12) 0.65234(6) 0.0181(5) Uani 1 1 d . . .
H43A H -0.0035 0.4658 0.6547 0.022 Uiso 1 1 calc R . .
C44 C -0.04170(10) 0.42689(16) 0.68848(7) 0.0375(7) Uani 1 1 d . . .
H44A H -0.0401 0.4721 0.7018 0.056 Uiso 1 1 calc R . .
H44B H -0.0198 0.3926 0.6998 0.056 Uiso 1 1 calc R . .
H44C H -0.0708 0.4056 0.6872 0.056 Uiso 1 1 calc R . .
C45 C -0.03090(8) 0.37236(13) 0.63226(7) 0.0241(6) Uani 1 1 d . . .
H45A H -0.0260 0.3835 0.6088 0.036 Uiso 1 1 calc R . .
H45B H -0.0585 0.3459 0.6313 0.036 Uiso 1 1 calc R . .
H45C H -0.0069 0.3423 0.6438 0.036 Uiso 1 1 calc R . .
C46 C 0.04532(7) 0.49570(13) 0.59032(6) 0.0187(5) Uani 1 1 d . . .
C47 C 0.01365(8) 0.49286(14) 0.56066(7) 0.0237(6) Uani 1 1 d . . .
H47A H -0.0028 0.5352 0.5534 0.028 Uiso 1 1 calc R . .
C48 C 0.00589(9) 0.42955(15) 0.54169(7) 0.0287(6) Uani 1 1 d . . .
H48A H -0.0157 0.4288 0.5216 0.034 Uiso 1 1 calc R . .
C49 C 0.02944(9) 0.36724(15) 0.55193(7) 0.0288(6) Uani 1 1 d . . .
H49A H 0.0240 0.3238 0.5389 0.035 Uiso 1 1 calc R . .
C50 C 0.06092(8) 0.36857(14) 0.58127(7) 0.0273(6) Uani 1 1 d . . .
H50A H 0.0772 0.3260 0.5884 0.033 Uiso 1 1 calc R . .
C51 C 0.06868(8) 0.43238(13) 0.60032(7) 0.0210(5) Uani 1 1 d . . .
H51A H 0.0902 0.4328 0.6205 0.025 Uiso 1 1 calc R . .
C52 C 0.11113(8) 0.57930(13) 0.64313(7) 0.0219(6) Uani 1 1 d . . .
C53 C 0.14892(9) 0.57721(15) 0.62803(9) 0.0348(7) Uani 1 1 d . . .
H53A H 0.1467 0.5768 0.6036 0.042 Uiso 1 1 calc R . .
C54 C 0.18966(9) 0.57578(16) 0.64856(11) 0.0497(10) Uani 1 1 d . . .
H54A H 0.2152 0.5743 0.6381 0.060 Uiso 1 1 calc R . .
C55 C 0.19338(10) 0.57646(17) 0.68404(11) 0.0511(10) Uani 1 1 d . . .
H55A H 0.2214 0.5750 0.6979 0.061 Uiso 1 1 calc R . .
C56 C 0.15671(9) 0.57919(16) 0.69928(9) 0.0415(8) Uani 1 1 d . . .
H56A H 0.1593 0.5804 0.7237 0.050 Uiso 1 1 calc R . .
C57 C 0.11561(8) 0.58011(14) 0.67876(7) 0.0263(6) Uani 1 1 d . . .
H57A H 0.0903 0.5813 0.6894 0.032 Uiso 1 1 calc R . .
Si4 Si 0.22665(2) 0.09505(3) 0.602597(16) 0.01525(14) Uani 1 1 d . . .
Si5 Si 0.26126(2) 0.18180(3) 0.580620(17) 0.01501(14) Uani 1 1 d . . .
Si6 Si 0.33676(2) 0.17916(3) 0.584393(16) 0.01315(13) Uani 1 1 d . . .
Cl2 Cl 0.365487(19) 0.21231(3) 0.634019(15) 0.02125(13) Uani 1 1 d . . .
C61 C 0.24713(8) -0.00051(13) 0.61317(6) 0.0178(5) Uani 1 1 d . . .
C62 C 0.22325(8) -0.05836(13) 0.59552(6) 0.0188(5) Uani 1 1 d . . .
C63 C 0.23301(8) -0.13007(13) 0.60539(6) 0.0219(6) Uani 1 1 d . . .
H63A H 0.2165 -0.1682 0.5933 0.026 Uiso 1 1 calc R . .
C64 C 0.26615(8) -0.14729(13) 0.63239(6) 0.0223(6) Uani 1 1 d . . .
C65 C 0.29044(8) -0.08994(13) 0.64874(6) 0.0233(6) Uani 1 1 d . . .
H65A H 0.3136 -0.1008 0.6670 0.028 Uiso 1 1 calc R . .
C66 C 0.28240(8) -0.01759(13) 0.63967(6) 0.0199(5) Uani 1 1 d . . .
C67 C 0.18781(8) -0.04425(13) 0.56457(6) 0.0198(5) Uani 1 1 d . . .
H67A H 0.1829 0.0094 0.5632 0.024 Uiso 1 1 calc R . .
C68 C 0.20254(9) -0.06733(16) 0.53106(7) 0.0313(6) Uani 1 1 d . . .
H68A H 0.1804 -0.0533 0.5115 0.047 Uiso 1 1 calc R . .
H68B H 0.2065 -0.1201 0.5310 0.047 Uiso 1 1 calc R . .
H68C H 0.2302 -0.0434 0.5291 0.047 Uiso 1 1 calc R . .
C69 C 0.14440(9) -0.07933(18) 0.56863(8) 0.0407(8) Uani 1 1 d . . .
H69A H 0.1348 -0.0607 0.5896 0.061 Uiso 1 1 calc R . .
H69B H 0.1481 -0.1321 0.5705 0.061 Uiso 1 1 calc R . .
H69C H 0.1225 -0.0677 0.5485 0.061 Uiso 1 1 calc R . .
C70 C 0.27734(9) -0.22473(13) 0.64451(7) 0.0264(6) Uani 1 1 d . . .
H70A H 0.3098 -0.2273 0.6509 0.032 Uiso 1 1 calc R . .
C71 C 0.26406(10) -0.28184(15) 0.61725(8) 0.0357(7) Uani 1 1 d . . .
H71A H 0.2751 -0.3293 0.6260 0.054 Uiso 1 1 calc R . .
H71B H 0.2763 -0.2697 0.5965 0.054 Uiso 1 1 calc R . .
H71C H 0.2322 -0.2836 0.6116 0.054 Uiso 1 1 calc R . .
C72 C 0.25838(9) -0.24094(15) 0.67704(7) 0.0306(6) Uani 1 1 d . . .
H72A H 0.2691 -0.2051 0.6948 0.046 Uiso 1 1 calc R . .
H72B H 0.2673 -0.2897 0.6854 0.046 Uiso 1 1 calc R . .
H72C H 0.2265 -0.2385 0.6719 0.046 Uiso 1 1 calc R . .
C73 C 0.31417(8) 0.03880(14) 0.65783(6) 0.0231(6) Uani 1 1 d . . .
H73A H 0.3091 0.0854 0.6447 0.028 Uiso 1 1 calc R . .
C74 C 0.36158(8) 0.01568(14) 0.65775(7) 0.0251(6) Uani 1 1 d . . .
H74A H 0.3646 -0.0034 0.6349 0.038 Uiso 1 1 calc R . .
H74B H 0.3697 -0.0221 0.6752 0.038 Uiso 1 1 calc R . .
H74C H 0.3808 0.0578 0.6631 0.038 Uiso 1 1 calc R . .
C75 C 0.30830(10) 0.05351(17) 0.69502(8) 0.0384(7) Uani 1 1 d . . .
H76A H 0.3306 0.0880 0.7056 0.058 Uiso 1 1 calc R . .
H76B H 0.3113 0.0079 0.7081 0.058 Uiso 1 1 calc R . .
H76C H 0.2793 0.0741 0.6953 0.058 Uiso 1 1 calc R . .
C76 C 0.16786(8) 0.10899(13) 0.60908(6) 0.0189(5) Uani 1 1 d . A .
C77 C 0.13363(8) 0.13233(13) 0.58313(6) 0.0196(5) Uani 1 1 d . . .
C78 C 0.09159(8) 0.14084(16) 0.59099(7) 0.0297(6) Uani 1 1 d . A .
H78A H 0.0688 0.1551 0.5731 0.036 Uiso 1 1 calc R . .
C79 C 0.08190(9) 0.12934(19) 0.62363(8) 0.0393(8) Uani 1 1 d . . .
C80 C 0.11553(9) 0.10639(18) 0.64910(7) 0.0384(8) Uani 1 1 d . A .
H80A H 0.1094 0.0977 0.6717 0.046 Uiso 1 1 calc R . .
C81 C 0.15785(8) 0.09576(15) 0.64262(7) 0.0268(6) Uani 1 1 d . . .
C82 C 0.13921(8) 0.14982(13) 0.54632(6) 0.0197(5) Uani 1 1 d . . .
H82A H 0.1710 0.1464 0.5448 0.024 Uiso 1 1 calc R . .
C83 C 0.12404(8) 0.22717(14) 0.53612(7) 0.0245(6) Uani 1 1 d . . .
H83A H 0.1378 0.2614 0.5537 0.037 Uiso 1 1 calc R . .
H83B H 0.0923 0.2301 0.5344 0.037 Uiso 1 1 calc R . .
H83C H 0.1324 0.2394 0.5138 0.037 Uiso 1 1 calc R . .
C84 C 0.11464(9) 0.09638(15) 0.52013(7) 0.0291(6) Uani 1 1 d . . .
H84A H 0.1194 0.1095 0.4968 0.044 Uiso 1 1 calc R . .
H84B H 0.0834 0.0985 0.5213 0.044 Uiso 1 1 calc R . .
H84C H 0.1254 0.0470 0.5255 0.044 Uiso 1 1 calc R . .
C85 C 0.03529(15) 0.1467(3) 0.63223(14) 0.0331(6) Uani 0.708(4) 1 d PU A 1
H85A H 0.0392 0.1755 0.6541 0.040 Uiso 0.708(4) 1 calc PR A 1
C86 C 0.00448(13) 0.1890(2) 0.60522(13) 0.0335(7) Uani 0.708(4) 1 d PU A 1
H86A H -0.0232 0.1971 0.6135 0.050 Uiso 0.708(4) 1 calc PR A 1
H86B H -0.0008 0.1611 0.5837 0.050 Uiso 0.708(4) 1 calc PR A 1
H86C H 0.0176 0.2359 0.6011 0.050 Uiso 0.708(4) 1 calc PR A 1
C87 C 0.01500(13) 0.0736(2) 0.63933(12) 0.0334(7) Uani 0.708(4) 1 d PU A 1
H87A H -0.0140 0.0816 0.6455 0.050 Uiso 0.708(4) 1 calc PR A 1
H87B H 0.0336 0.0491 0.6585 0.050 Uiso 0.708(4) 1 calc PR A 1
H87C H 0.0124 0.0431 0.6186 0.050 Uiso 0.708(4) 1 calc PR A 1
C85A C 0.0378(4) 0.1174(6) 0.6324(4) 0.0332(7) Uani 0.292(4) 1 d PU A 2
H85B H 0.0410 0.1049 0.6575 0.040 Uiso 0.292(4) 1 calc PR A 2
C86A C 0.0198(3) 0.1923(6) 0.6276(3) 0.0331(7) Uani 0.292(4) 1 d PU A 2
H86D H 0.0380 0.2256 0.6432 0.050 Uiso 0.292(4) 1 calc PR A 2
H86E H -0.0100 0.1929 0.6328 0.050 Uiso 0.292(4) 1 calc PR A 2
H86F H 0.0194 0.2075 0.6037 0.050 Uiso 0.292(4) 1 calc PR A 2
C87A C 0.0088(3) 0.0596(5) 0.6119(3) 0.0336(7) Uani 0.292(4) 1 d PU A 2
H87D H -0.0201 0.0602 0.6188 0.050 Uiso 0.292(4) 1 calc PR A 2
H87E H 0.0220 0.0115 0.6166 0.050 Uiso 0.292(4) 1 calc PR A 2
H87F H 0.0060 0.0701 0.5872 0.050 Uiso 0.292(4) 1 calc PR A 2
C88 C 0.19213(9) 0.07061(16) 0.67222(7) 0.0291(6) Uani 1 1 d . A .
H88A H 0.2211 0.0753 0.6644 0.035 Uiso 1 1 calc R . .
C89 C 0.19403(10) 0.11724(18) 0.70471(7) 0.0397(7) Uani 1 1 d . . .
H89A H 0.2182 0.1008 0.7222 0.060 Uiso 1 1 calc R A .
H89B H 0.1665 0.1126 0.7137 0.060 Uiso 1 1 calc R . .
H89C H 0.1986 0.1682 0.6990 0.060 Uiso 1 1 calc R . .
C90 C 0.18613(11) -0.00995(17) 0.68039(8) 0.0425(8) Uani 1 1 d . . .
H90A H 0.1860 -0.0389 0.6594 0.064 Uiso 1 1 calc R A .
H90B H 0.1584 -0.0165 0.6889 0.064 Uiso 1 1 calc R . .
H90C H 0.2102 -0.0259 0.6981 0.064 Uiso 1 1 calc R . .
C91 C 0.23259(7) 0.27216(12) 0.57159(6) 0.0141(5) Uani 1 1 d . . .
C92 C 0.22831(7) 0.30143(12) 0.53796(6) 0.0149(5) Uani 1 1 d . . .
C93 C 0.20372(7) 0.36456(12) 0.52995(6) 0.0167(5) Uani 1 1 d . . .
H93A H 0.2006 0.3835 0.5072 0.020 Uiso 1 1 calc R . .
C94 C 0.18374(7) 0.40049(12) 0.55436(6) 0.0169(5) Uani 1 1 d . . .
C95 C 0.18955(7) 0.37257(13) 0.58758(6) 0.0180(5) Uani 1 1 d . . .
H95A H 0.1771 0.3979 0.6047 0.022 Uiso 1 1 calc R . .
C96 C 0.21273(7) 0.30935(13) 0.59695(6) 0.0173(5) Uani 1 1 d . . .
C97 C 0.24871(7) 0.26608(13) 0.50934(6) 0.0174(5) Uani 1 1 d . . .
H97A H 0.2692 0.2278 0.5203 0.021 Uiso 1 1 calc R . .
C98 C 0.27563(8) 0.32022(14) 0.49172(7) 0.0257(6) Uani 1 1 d . . .
H98A H 0.2974 0.3436 0.5092 0.039 Uiso 1 1 calc R . .
H98B H 0.2563 0.3573 0.4796 0.039 Uiso 1 1 calc R . .
H98C H 0.2905 0.2944 0.4751 0.039 Uiso 1 1 calc R . .
C99 C 0.21472(8) 0.22824(15) 0.48283(7) 0.0273(6) Uani 1 1 d . . .
H99A H 0.2004 0.1899 0.4942 0.041 Uiso 1 1 calc R . .
H99B H 0.2290 0.2068 0.4647 0.041 Uiso 1 1 calc R . .
H99C H 0.1929 0.2637 0.4725 0.041 Uiso 1 1 calc R . .
C100 C 0.15658(8) 0.46849(12) 0.54576(7) 0.0200(5) Uani 1 1 d . . .
H10B H 0.1410 0.4781 0.5657 0.024 Uiso 1 1 calc R . .
C101 C 0.18564(8) 0.53434(13) 0.54235(7) 0.0248(6) Uani 1 1 d . . .
H10C H 0.2061 0.5409 0.5639 0.037 Uiso 1 1 calc R . .
H10D H 0.1675 0.5779 0.5377 0.037 Uiso 1 1 calc R . .
H10E H 0.2019 0.5264 0.5233 0.037 Uiso 1 1 calc R . .
C102 C 0.12180(8) 0.45932(14) 0.51372(7) 0.0252(6) Uani 1 1 d . . .
H10F H 0.1040 0.4164 0.5165 0.038 Uiso 1 1 calc R . .
H10G H 0.1360 0.4532 0.4933 0.038 Uiso 1 1 calc R . .
H10H H 0.1031 0.5025 0.5108 0.038 Uiso 1 1 calc R . .
C103 C 0.21658(8) 0.28268(14) 0.63389(6) 0.0210(5) Uani 1 1 d . . .
H10I H 0.2176 0.2284 0.6331 0.025 Uiso 1 1 calc R . .
C104 C 0.25910(10) 0.30770(18) 0.65524(8) 0.0414(8) Uani 1 1 d . . .
H10J H 0.2626 0.2849 0.6781 0.062 Uiso 1 1 calc R . .
H10K H 0.2587 0.3606 0.6578 0.062 Uiso 1 1 calc R . .
H10L H 0.2835 0.2937 0.6436 0.062 Uiso 1 1 calc R . .
C105 C 0.17775(11) 0.3030(2) 0.65116(8) 0.0531(10) Uani 1 1 d . . .
H10M H 0.1508 0.2862 0.6369 0.080 Uiso 1 1 calc R . .
H10N H 0.1767 0.3559 0.6538 0.080 Uiso 1 1 calc R . .
H10O H 0.1808 0.2801 0.6739 0.080 Uiso 1 1 calc R . .
C106 C 0.36277(7) 0.23996(12) 0.55516(6) 0.0153(5) Uani 1 1 d . . .
C107 C 0.38328(8) 0.30528(13) 0.56619(7) 0.0201(5) Uani 1 1 d . . .
H10P H 0.3818 0.3228 0.5887 0.024 Uiso 1 1 calc R . .
C108 C 0.40589(8) 0.34504(14) 0.54472(7) 0.0263(6) Uani 1 1 d . . .
H10Q H 0.4198 0.3893 0.5527 0.032 Uiso 1 1 calc R . .
C109 C 0.40826(8) 0.32061(14) 0.51195(7) 0.0252(6) Uani 1 1 d . . .
H10R H 0.4237 0.3479 0.4973 0.030 Uiso 1 1 calc R . .
C110 C 0.38808(8) 0.25608(14) 0.50045(7) 0.0245(6) Uani 1 1 d . . .
H11D H 0.3895 0.2391 0.4778 0.029 Uiso 1 1 calc R . .
C111 C 0.36587(8) 0.21626(13) 0.52193(6) 0.0207(5) Uani 1 1 d . . .
H11E H 0.3524 0.1718 0.5139 0.025 Uiso 1 1 calc R . .
C112 C 0.35784(8) 0.08661(13) 0.57717(6) 0.0172(5) Uani 1 1 d . . .
C113 C 0.33140(9) 0.02735(13) 0.56640(6) 0.0211(5) Uani 1 1 d . . .
H11F H 0.3006 0.0326 0.5626 0.025 Uiso 1 1 calc R . .
C114 C 0.35014(10) -0.04022(14) 0.56111(7) 0.0296(6) Uani 1 1 d . . .
H11G H 0.3320 -0.0809 0.5541 0.036 Uiso 1 1 calc R . .
C115 C 0.39486(10) -0.04756(15) 0.56608(7) 0.0315(7) Uani 1 1 d . . .
H11H H 0.4074 -0.0934 0.5624 0.038 Uiso 1 1 calc R . .
C116 C 0.42168(9) 0.01088(14) 0.57629(7) 0.0277(6) Uani 1 1 d . . .
H11I H 0.4525 0.0056 0.5794 0.033 Uiso 1 1 calc R . .
C117 C 0.40324(8) 0.07723(14) 0.58194(7) 0.0232(6) Uani 1 1 d . . .
H11J H 0.4217 0.1174 0.5892 0.028 Uiso 1 1 calc R . .
Si7 Si 0.49165(2) 0.27188(3) 0.315769(16) 0.01443(14) Uani 1 1 d . . .
Si8 Si 0.49851(2) 0.36442(4) 0.350743(17) 0.01641(14) Uani 1 1 d . . .
Si9 Si 0.44301(2) 0.39526(4) 0.381040(17) 0.01630(14) Uani 1 1 d . . .
Cl3 Cl 0.43763(2) 0.31774(3) 0.419252(16) 0.02802(15) Uani 1 1 d . . .
C121 C 0.43688(7) 0.23912(12) 0.29283(6) 0.0157(5) Uani 1 1 d . . .
C122 C 0.42850(7) 0.24665(13) 0.25655(6) 0.0176(5) Uani 1 1 d . . .
C123 C 0.39269(8) 0.21198(13) 0.23726(6) 0.0200(5) Uani 1 1 d . . .
H12D H 0.3873 0.2184 0.2129 0.024 Uiso 1 1 calc R . .
C124 C 0.36475(7) 0.16848(13) 0.25255(6) 0.0193(5) Uani 1 1 d . . .
C125 C 0.37220(7) 0.16374(13) 0.28832(6) 0.0192(5) Uani 1 1 d . . .
H12E H 0.3528 0.1354 0.2993 0.023 Uiso 1 1 calc R . .
C126 C 0.40689(7) 0.19876(13) 0.30894(6) 0.0179(5) Uani 1 1 d . . .
C127 C 0.45725(8) 0.29398(13) 0.23762(6) 0.0188(5) Uani 1 1 d . . .
H12F H 0.4819 0.3121 0.2552 0.023 Uiso 1 1 calc R . .
C128 C 0.47727(8) 0.25089(15) 0.21060(7) 0.0263(6) Uani 1 1 d . . .
H12G H 0.4936 0.2093 0.2217 0.040 Uiso 1 1 calc R . .
H12H H 0.4971 0.2824 0.2002 0.040 Uiso 1 1 calc R . .
H12I H 0.4540 0.2334 0.1926 0.040 Uiso 1 1 calc R . .
C129 C 0.43210(8) 0.36049(14) 0.22159(7) 0.0257(6) Uani 1 1 d . . .
H12J H 0.4214 0.3886 0.2397 0.039 Uiso 1 1 calc R . .
H12K H 0.4073 0.3445 0.2046 0.039 Uiso 1 1 calc R . .
H12L H 0.4515 0.3909 0.2102 0.039 Uiso 1 1 calc R . .
C130 C 0.32831(8) 0.12626(15) 0.23055(7) 0.0247(6) Uani 1 1 d . . .
H13B H 0.3241 0.1477 0.2068 0.030 Uiso 1 1 calc R . .
C131 C 0.34128(9) 0.04707(15) 0.22747(7) 0.0309(6) Uani 1 1 d . . .
H13C H 0.3673 0.0443 0.2163 0.046 Uiso 1 1 calc R . .
H13D H 0.3173 0.0206 0.2136 0.046 Uiso 1 1 calc R . .
H13E H 0.3476 0.0254 0.2505 0.046 Uiso 1 1 calc R . .
C132 C 0.28465(8) 0.13255(17) 0.24392(7) 0.0324(7) Uani 1 1 d . . .
H13F H 0.2775 0.1839 0.2463 0.049 Uiso 1 1 calc R . .
H13G H 0.2870 0.1086 0.2664 0.049 Uiso 1 1 calc R . .
H13H H 0.2617 0.1092 0.2275 0.049 Uiso 1 1 calc R . .
C133 C 0.40946(8) 0.19383(15) 0.34777(6) 0.0259(6) Uani 1 1 d . . .
H13I H 0.4320 0.2293 0.3586 0.031 Uiso 1 1 calc R . .
C134 C 0.42222(10) 0.11844(18) 0.36273(7) 0.0395(8) Uani 1 1 d . . .
H13J H 0.4510 0.1052 0.3576 0.059 Uiso 1 1 calc R . .
H13K H 0.4007 0.0826 0.3524 0.059 Uiso 1 1 calc R . .
H13L H 0.4231 0.1193 0.3878 0.059 Uiso 1 1 calc R . .
C135 C 0.36577(9) 0.21506(15) 0.35837(7) 0.0300(6) Uani 1 1 d . . .
H13M H 0.3551 0.2600 0.3466 0.045 Uiso 1 1 calc R . .
H13N H 0.3698 0.2226 0.3834 0.045 Uiso 1 1 calc R . .
H13O H 0.3445 0.1761 0.3519 0.045 Uiso 1 1 calc R . .
C136 C 0.53688(7) 0.22705(13) 0.29575(6) 0.0160(5) Uani 1 1 d . . .
C137 C 0.56868(7) 0.26414(13) 0.28042(6) 0.0181(5) Uani 1 1 d . . .
C138 C 0.59553(8) 0.22376(14) 0.26163(6) 0.0223(6) Uani 1 1 d . . .
H13P H 0.6166 0.2489 0.2510 0.027 Uiso 1 1 calc R . .
C139 C 0.59249(8) 0.14915(13) 0.25805(6) 0.0207(5) Uani 1 1 d . . .
C140 C 0.56282(7) 0.11346(14) 0.27453(6) 0.0199(5) Uani 1 1 d . . .
H14D H 0.5609 0.0620 0.2729 0.024 Uiso 1 1 calc R . .
C141 C 0.53539(7) 0.15029(13) 0.29352(6) 0.0179(5) Uani 1 1 d . . .
C142 C 0.57598(8) 0.34536(14) 0.28349(6) 0.0207(5) Uani 1 1 d . . .
H14E H 0.5538 0.3655 0.2968 0.025 Uiso 1 1 calc R . .
C143 C 0.62123(8) 0.36272(15) 0.30386(7) 0.0259(6) Uani 1 1 d . . .
H14F H 0.6251 0.3371 0.3260 0.039 Uiso 1 1 calc R . .
H14G H 0.6238 0.4152 0.3080 0.039 Uiso 1 1 calc R . .
H14H H 0.6437 0.3470 0.2906 0.039 Uiso 1 1 calc R . .
C144 C 0.56979(8) 0.38373(14) 0.24845(7) 0.0251(6) Uani 1 1 d . . .
H14I H 0.5401 0.3752 0.2364 0.038 Uiso 1 1 calc R . .
H14J H 0.5908 0.3645 0.2346 0.038 Uiso 1 1 calc R . .
H14K H 0.5745 0.4360 0.2519 0.038 Uiso 1 1 calc R . .
C145 C 0.61942(8) 0.10670(15) 0.23551(7) 0.0268(6) Uani 1 1 d . . .
H14L H 0.6179 0.0543 0.2419 0.032 Uiso 1 1 calc R . .
C146 C 0.66718(8) 0.12757(16) 0.24092(7) 0.0312(6) Uani 1 1 d . . .
H14M H 0.6795 0.1230 0.2654 0.047 Uiso 1 1 calc R . .
H14N H 0.6701 0.1779 0.2335 0.047 Uiso 1 1 calc R . .
H14O H 0.6829 0.0953 0.2273 0.047 Uiso 1 1 calc R . .
C147 C 0.59847(9) 0.11349(18) 0.19762(7) 0.0350(7) Uani 1 1 d . . .
H14P H 0.5684 0.0954 0.1947 0.052 Uiso 1 1 calc R . .
H14Q H 0.6152 0.0848 0.1833 0.052 Uiso 1 1 calc R . .
H14R H 0.5984 0.1646 0.1906 0.052 Uiso 1 1 calc R . .
C148 C 0.50610(8) 0.10548(13) 0.31239(6) 0.0194(5) Uani 1 1 d . . .
H14S H 0.4885 0.1402 0.3241 0.023 Uiso 1 1 calc R . .
C149 C 0.53289(9) 0.05933(14) 0.34063(7) 0.0284(6) Uani 1 1 d . . .
H14T H 0.5546 0.0900 0.3547 0.043 Uiso 1 1 calc R . .
H14U H 0.5477 0.0205 0.3300 0.043 Uiso 1 1 calc R . .
H14V H 0.5135 0.0379 0.3552 0.043 Uiso 1 1 calc R . .
C150 C 0.47393(8) 0.05874(14) 0.28827(7) 0.0247(6) Uani 1 1 d . . .
H15D H 0.4569 0.0897 0.2708 0.037 Uiso 1 1 calc R . .
H15E H 0.4543 0.0339 0.3016 0.037 Uiso 1 1 calc R . .
H15F H 0.4900 0.0226 0.2769 0.037 Uiso 1 1 calc R . .
C151 C 0.55361(7) 0.40155(13) 0.37009(6) 0.0165(5) Uani 1 1 d . . .
C152 C 0.56305(7) 0.47488(13) 0.36382(6) 0.0179(5) Uani 1 1 d . . .
C153 C 0.60519(8) 0.50125(14) 0.37469(6) 0.0213(5) Uani 1 1 d . . .
H15G H 0.6116 0.5505 0.3702 0.026 Uiso 1 1 calc R . .
C154 C 0.63824(8) 0.45680(14) 0.39209(6) 0.0225(6) Uani 1 1 d . . .
C155 C 0.62786(8) 0.38660(14) 0.39956(6) 0.0225(6) Uani 1 1 d . . .
H15H H 0.6497 0.3568 0.4123 0.027 Uiso 1 1 calc R . .
C156 C 0.58630(8) 0.35752(14) 0.38912(6) 0.0212(5) Uani 1 1 d . . .
C157 C 0.52871(7) 0.52635(13) 0.34483(6) 0.0190(5) Uani 1 1 d . . .
H15I H 0.4996 0.5030 0.3448 0.023 Uiso 1 1 calc R . .
C158 C 0.53428(9) 0.53638(15) 0.30716(7) 0.0280(6) Uani 1 1 d . . .
H15J H 0.5340 0.4888 0.2959 0.042 Uiso 1 1 calc R . .
H15K H 0.5621 0.5607 0.3061 0.042 Uiso 1 1 calc R . .
H15L H 0.5103 0.5661 0.2952 0.042 Uiso 1 1 calc R . .
C159 C 0.52755(8) 0.59970(14) 0.36281(7) 0.0256(6) Uani 1 1 d . . .
H15M H 0.5248 0.5920 0.3871 0.038 Uiso 1 1 calc R . .
H15N H 0.5026 0.6279 0.3514 0.038 Uiso 1 1 calc R . .
H15O H 0.5546 0.6263 0.3615 0.038 Uiso 1 1 calc R . .
C160 C 0.68499(8) 0.48409(15) 0.40145(7) 0.0260(6) Uani 1 1 d . . .
H16A H 0.7024 0.4437 0.4139 0.031 Uiso 1 1 calc R . .
C161 C 0.70451(9) 0.49985(15) 0.36971(8) 0.0326(7) Uani 1 1 d . . .
H16B H 0.7022 0.4566 0.3549 0.049 Uiso 1 1 calc R . .
H16C H 0.7353 0.5129 0.3764 0.049 Uiso 1 1 calc R . .
H16D H 0.6888 0.5403 0.3571 0.049 Uiso 1 1 calc R . .
C162 C 0.68874(9) 0.54819(17) 0.42565(9) 0.0408(8) Uani 1 1 d . . .
H16E H 0.6753 0.5361 0.4459 0.061 Uiso 1 1 calc R . .
H16F H 0.6738 0.5901 0.4138 0.061 Uiso 1 1 calc R . .
H16G H 0.7196 0.5600 0.4331 0.061 Uiso 1 1 calc R . .
C163 C 0.57814(8) 0.27930(14) 0.39917(7) 0.0260(6) Uani 1 1 d . . .
H16H H 0.5480 0.2659 0.3878 0.031 Uiso 1 1 calc R . .
C164 C 0.60955(10) 0.22573(15) 0.38684(7) 0.0332(7) Uani 1 1 d . . .
H16I H 0.6081 0.2304 0.3618 0.050 Uiso 1 1 calc R . .
H16J H 0.6015 0.1762 0.3924 0.050 Uiso 1 1 calc R . .
H16K H 0.6393 0.2361 0.3983 0.050 Uiso 1 1 calc R . .
C165 C 0.57927(10) 0.27437(16) 0.43823(7) 0.0357(7) Uani 1 1 d . . .
H16L H 0.5587 0.3094 0.4453 0.054 Uiso 1 1 calc R . .
H16M H 0.6088 0.2853 0.4501 0.054 Uiso 1 1 calc R . .
H16N H 0.5711 0.2252 0.4443 0.054 Uiso 1 1 calc R . .
C166 C 0.45541(7) 0.48016(13) 0.40709(6) 0.0167(5) Uani 1 1 d . . .
C167 C 0.43112(8) 0.54362(13) 0.39943(6) 0.0205(5) Uani 1 1 d . . .
H16O H 0.4088 0.5447 0.3798 0.025 Uiso 1 1 calc R . .
C168 C 0.43902(8) 0.60503(14) 0.41988(7) 0.0253(6) Uani 1 1 d . . .
H16P H 0.4220 0.6476 0.4144 0.030 Uiso 1 1 calc R . .
C169 C 0.47171(8) 0.60417(14) 0.44835(7) 0.0257(6) Uani 1 1 d . . .
H16Q H 0.4772 0.6462 0.4624 0.031 Uiso 1 1 calc R . .
C170 C 0.49644(8) 0.54219(14) 0.45637(7) 0.0242(6) Uani 1 1 d . . .
H17A H 0.5189 0.5417 0.4759 0.029 Uiso 1 1 calc R . .
C171 C 0.48846(8) 0.48089(14) 0.43590(6) 0.0218(5) Uani 1 1 d . . .
H17B H 0.5057 0.4386 0.4415 0.026 Uiso 1 1 calc R . .
C172 C 0.38931(8) 0.40305(13) 0.35234(7) 0.0214(5) Uani 1 1 d . . .
C173 C 0.38658(8) 0.40610(14) 0.31678(7) 0.0265(6) Uani 1 1 d . . .
H17C H 0.4126 0.4041 0.3070 0.032 Uiso 1 1 calc R . .
C174 C 0.34656(9) 0.41203(17) 0.29505(8) 0.0398(7) Uani 1 1 d . . .
H17D H 0.3455 0.4136 0.2707 0.048 Uiso 1 1 calc R . .
C175 C 0.30866(9) 0.41566(18) 0.30889(9) 0.0457(9) Uani 1 1 d . . .
H17E H 0.2814 0.4204 0.2942 0.055 Uiso 1 1 calc R . .
C176 C 0.31030(9) 0.41240(19) 0.34387(10) 0.0492(9) Uani 1 1 d . . .
H17F H 0.2840 0.4144 0.3533 0.059 Uiso 1 1 calc R . .
C177 C 0.35031(9) 0.40620(17) 0.36583(8) 0.0378(7) Uani 1 1 d . . .
H17G H 0.3510 0.4041 0.3901 0.045 Uiso 1 1 calc R . .
Si10 Si 0.28078(2) 0.88355(3) 0.398444(16) 0.01465(14) Uani 1 1 d . . .
Si11 Si 0.24178(2) 0.80467(3) 0.421160(17) 0.01595(14) Uani 1 1 d . . .
Si12 Si 0.16684(2) 0.81768(3) 0.418169(17) 0.01482(14) Uani 1 1 d . . .
Cl4 Cl 0.13640(2) 0.78527(3) 0.368899(16) 0.02512(14) Uani 1 1 d . . .
C181 C 0.26396(8) 0.98022(12) 0.38635(6) 0.0166(5) Uani 1 1 d . . .
C182 C 0.28848(8) 1.03620(13) 0.40525(6) 0.0181(5) Uani 1 1 d . . .
C183 C 0.28101(8) 1.10843(13) 0.39560(6) 0.0218(5) Uani 1 1 d . . .
H18B H 0.2975 1.1453 0.4087 0.026 Uiso 1 1 calc R . .
C184 C 0.25038(8) 1.12830(13) 0.36756(6) 0.0218(5) Uani 1 1 d . . .
C185 C 0.22576(8) 1.07331(13) 0.34957(6) 0.0218(5) Uani 1 1 d . . .
H18C H 0.2046 1.0859 0.3302 0.026 Uiso 1 1 calc R . .
C186 C 0.23099(8) 1.00032(13) 0.35889(6) 0.0186(5) Uani 1 1 d . . .
C187 C 0.32143(8) 1.02099(13) 0.43748(6) 0.0211(5) Uani 1 1 d . . .
H18D H 0.3242 0.9670 0.4398 0.025 Uiso 1 1 calc R . .
C188 C 0.30482(10) 1.04888(16) 0.46961(7) 0.0368(7) Uani 1 1 d . . .
H18E H 0.3261 1.0373 0.4901 0.055 Uiso 1 1 calc R . .
H18F H 0.2769 1.0256 0.4714 0.055 Uiso 1 1 calc R . .
H18G H 0.3008 1.1016 0.4679 0.055 Uiso 1 1 calc R . .
C189 C 0.36671(9) 1.05084(18) 0.43485(9) 0.0454(9) Uani 1 1 d . . .
H18H H 0.3775 1.0279 0.4154 0.068 Uiso 1 1 calc R . .
H18I H 0.3867 1.0403 0.4562 0.068 Uiso 1 1 calc R . .
H18J H 0.3649 1.1035 0.4312 0.068 Uiso 1 1 calc R . .
C190 C 0.24194(9) 1.20774(14) 0.35844(7) 0.0302(6) Uani 1 1 d . . .
H19A H 0.2663 1.2364 0.3718 0.036 Uiso 1 1 calc R . .
C191 C 0.20039(12) 1.23196(18) 0.37008(10) 0.0553(10) Uani 1 1 d . . .
H19B H 0.1958 1.2838 0.3651 0.083 Uiso 1 1 calc R . .
H19C H 0.2025 1.2237 0.3950 0.083 Uiso 1 1 calc R . .
H19D H 0.1758 1.2041 0.3578 0.083 Uiso 1 1 calc R . .
C192 C 0.24122(11) 1.22467(15) 0.32056(8) 0.0383(7) Uani 1 1 d . . .
H19E H 0.2687 1.2087 0.3137 0.057 Uiso 1 1 calc R . .
H19F H 0.2378 1.2771 0.3168 0.057 Uiso 1 1 calc R . .
H19G H 0.2168 1.1991 0.3067 0.057 Uiso 1 1 calc R . .
C193 C 0.19769(8) 0.94682(13) 0.33992(7) 0.0239(6) Uani 1 1 d . . .
H19H H 0.2018 0.8990 0.3521 0.029 Uiso 1 1 calc R . .
C194 C 0.20217(9) 0.93433(15) 0.30210(7) 0.0317(7) Uani 1 1 d . . .
H19I H 0.1790 0.9017 0.2914 0.047 Uiso 1 1 calc R . .
H19J H 0.2306 0.9124 0.3009 0.047 Uiso 1 1 calc R . .
H19K H 0.1998 0.9809 0.2898 0.047 Uiso 1 1 calc R . .
C195 C 0.15137(8) 0.97345(15) 0.34156(7) 0.0284(6) Uani 1 1 d . . .
H19L H 0.1499 0.9913 0.3649 0.043 Uiso 1 1 calc R . .
H19M H 0.1308 0.9332 0.3360 0.043 Uiso 1 1 calc R . .
H19N H 0.1439 1.0129 0.3249 0.043 Uiso 1 1 calc R . .
C196 C 0.33892(7) 0.86037(13) 0.39246(6) 0.0172(5) Uani 1 1 d . . .
C197 C 0.37223(7) 0.83677(13) 0.41891(6) 0.0172(5) Uani 1 1 d . . .
C198 C 0.41407(8) 0.82251(13) 0.41145(6) 0.0211(5) Uani 1 1 d . . .
H19O H 0.4364 0.8084 0.4297 0.025 Uiso 1 1 calc R . .
C199 C 0.42410(8) 0.82822(14) 0.37844(7) 0.0213(5) Uani 1 1 d . . .
C200 C 0.39084(8) 0.84966(14) 0.35254(7) 0.0238(6) Uani 1 1 d . . .
H20B H 0.3969 0.8534 0.3296 0.029 Uiso 1 1 calc R . .
C201 C 0.34902(8) 0.86595(13) 0.35858(6) 0.0200(5) Uani 1 1 d . . .
C202 C 0.36568(8) 0.82358(13) 0.45596(6) 0.0194(5) Uani 1 1 d . . .
H20C H 0.3340 0.8304 0.4572 0.023 Uiso 1 1 calc R . .
C203 C 0.37813(8) 0.74573(14) 0.46722(6) 0.0224(6) Uani 1 1 d . . .
H20D H 0.3637 0.7116 0.4499 0.034 Uiso 1 1 calc R . .
H20E H 0.3689 0.7359 0.4895 0.034 Uiso 1 1 calc R . .
H20F H 0.4098 0.7398 0.4695 0.034 Uiso 1 1 calc R . .
C204 C 0.39172(8) 0.87635(15) 0.48149(7) 0.0267(6) Uani 1 1 d . . .
H20G H 0.3866 0.8652 0.5049 0.040 Uiso 1 1 calc R . .
H20H H 0.3824 0.9262 0.4755 0.040 Uiso 1 1 calc R . .
H20I H 0.4229 0.8714 0.4804 0.040 Uiso 1 1 calc R . .
C205 C 0.46940(8) 0.81340(15) 0.36968(7) 0.0256(6) Uani 1 1 d . . .
H20J H 0.4658 0.7802 0.3492 0.031 Uiso 1 1 calc R . .
C206 C 0.50081(8) 0.77717(15) 0.39840(8) 0.0305(6) Uani 1 1 d . . .
H20K H 0.5282 0.7661 0.3901 0.046 Uiso 1 1 calc R . .
H20L H 0.4878 0.7321 0.4053 0.046 Uiso 1 1 calc R . .
H20M H 0.5066 0.8100 0.4183 0.046 Uiso 1 1 calc R . .
C207 C 0.48872(9) 0.88468(15) 0.35904(7) 0.0309(6) Uani 1 1 d . . .
H20N H 0.4697 0.9048 0.3389 0.046 Uiso 1 1 calc R . .
H20O H 0.5177 0.8755 0.3532 0.046 Uiso 1 1 calc R . .
H20P H 0.4911 0.9193 0.3782 0.046 Uiso 1 1 calc R . .
C208 C 0.31521(8) 0.89024(14) 0.32849(6) 0.0234(6) Uani 1 1 d . . .
H20Q H 0.2863 0.8905 0.3366 0.028 Uiso 1 1 calc R . .
C209 C 0.31153(9) 0.83791(17) 0.29774(7) 0.0350(7) Uani 1 1 d . . .
H20R H 0.2884 0.8545 0.2795 0.052 Uiso 1 1 calc R . .
H20S H 0.3046 0.7891 0.3052 0.052 Uiso 1 1 calc R . .
H20T H 0.3393 0.8367 0.2889 0.052 Uiso 1 1 calc R . .
C210 C 0.32425(9) 0.96780(16) 0.31776(8) 0.0360(7) Uani 1 1 d . . .
H21A H 0.3247 1.0004 0.3375 0.054 Uiso 1 1 calc R . .
H21B H 0.3013 0.9832 0.2990 0.054 Uiso 1 1 calc R . .
H21C H 0.3526 0.9696 0.3098 0.054 Uiso 1 1 calc R . .
C211 C 0.26715(7) 0.71444(12) 0.43665(6) 0.0152(5) Uani 1 1 d . . .
C212 C 0.27015(7) 0.69681(12) 0.47185(6) 0.0156(5) Uani 1 1 d . . .
C213 C 0.29145(7) 0.63327(12) 0.48455(6) 0.0179(5) Uani 1 1 d . . .
H21D H 0.2935 0.6224 0.5084 0.021 Uiso 1 1 calc R . .
C214 C 0.30968(7) 0.58557(13) 0.46360(6) 0.0182(5) Uani 1 1 d . . .
C215 C 0.30577(7) 0.60225(13) 0.42904(6) 0.0196(5) Uani 1 1 d . . .
H21E H 0.3174 0.5694 0.4142 0.023 Uiso 1 1 calc R . .
C216 C 0.28519(7) 0.66591(13) 0.41477(6) 0.0180(5) Uani 1 1 d . . .
C217 C 0.25235(7) 0.74518(12) 0.49784(6) 0.0161(5) Uani 1 1 d . . .
H21F H 0.2340 0.7836 0.4845 0.019 Uiso 1 1 calc R . .
C218 C 0.28930(8) 0.78360(13) 0.52172(6) 0.0212(5) Uani 1 1 d . . .
H21G H 0.3057 0.8142 0.5079 0.032 Uiso 1 1 calc R . .
H21H H 0.3088 0.7473 0.5342 0.032 Uiso 1 1 calc R . .
H21I H 0.2770 0.8139 0.5383 0.032 Uiso 1 1 calc R . .
C219 C 0.22319(8) 0.70357(14) 0.51890(7) 0.0227(6) Uani 1 1 d . . .
H21J H 0.2001 0.6786 0.5033 0.034 Uiso 1 1 calc R . .
H21K H 0.2100 0.7376 0.5334 0.034 Uiso 1 1 calc R . .
H21L H 0.2407 0.6677 0.5335 0.034 Uiso 1 1 calc R . .
C220 C 0.33366(8) 0.51868(13) 0.48012(7) 0.0229(6) Uani 1 1 d . . .
H22B H 0.3151 0.4965 0.4960 0.027 Uiso 1 1 calc R . .
C221 C 0.37685(8) 0.54159(14) 0.50210(7) 0.0275(6) Uani 1 1 d . . .
H22C H 0.3711 0.5766 0.5196 0.041 Uiso 1 1 calc R . .
H22D H 0.3957 0.5640 0.4873 0.041 Uiso 1 1 calc R . .
H22E H 0.3914 0.4988 0.5135 0.041 Uiso 1 1 calc R . .
C222 C 0.34175(9) 0.46092(14) 0.45443(7) 0.0284(6) Uani 1 1 d . . .
H22F H 0.3142 0.4485 0.4397 0.043 Uiso 1 1 calc R . .
H22G H 0.3539 0.4175 0.4669 0.043 Uiso 1 1 calc R . .
H22H H 0.3624 0.4794 0.4401 0.043 Uiso 1 1 calc R . .
C223 C 0.28258(8) 0.67987(14) 0.37637(6) 0.0212(5) Uani 1 1 d . . .
H22I H 0.2779 0.7332 0.3727 0.025 Uiso 1 1 calc R . .
C224 C 0.32381(10) 0.66067(19) 0.36233(8) 0.0425(8) Uani 1 1 d . . .
H22J H 0.3488 0.6847 0.3762 0.064 Uiso 1 1 calc R . .
H22K H 0.3211 0.6770 0.3383 0.064 Uiso 1 1 calc R . .
H22L H 0.3281 0.6079 0.3634 0.064 Uiso 1 1 calc R . .
C225 C 0.24324(11) 0.6419(2) 0.35602(8) 0.0558(10) Uani 1 1 d . . .
H22M H 0.2412 0.6538 0.3315 0.084 Uiso 1 1 calc R . .
H22N H 0.2167 0.6581 0.3643 0.084 Uiso 1 1 calc R . .
H22O H 0.2464 0.5892 0.3591 0.084 Uiso 1 1 calc R . .
C226 C 0.14047(7) 0.75886(13) 0.44777(6) 0.0168(5) Uani 1 1 d . . .
C227 C 0.12830(8) 0.78781(14) 0.47773(7) 0.0229(6) Uani 1 1 d . . .
H22P H 0.1344 0.8374 0.4834 0.027 Uiso 1 1 calc R . .
C228 C 0.10756(8) 0.74549(14) 0.49933(7) 0.0263(6) Uani 1 1 d . . .
H22Q H 0.0999 0.7660 0.5197 0.032 Uiso 1 1 calc R . .
C229 C 0.09793(8) 0.67360(14) 0.49134(7) 0.0245(6) Uani 1 1 d . . .
H22R H 0.0835 0.6448 0.5061 0.029 Uiso 1 1 calc R . .
C230 C 0.10935(8) 0.64389(14) 0.46176(7) 0.0241(6) Uani 1 1 d . . .
H23D H 0.1026 0.5946 0.4561 0.029 Uiso 1 1 calc R . .
C231 C 0.13068(8) 0.68579(13) 0.44034(6) 0.0207(5) Uani 1 1 d . . .
H23E H 0.1388 0.6645 0.4203 0.025 Uiso 1 1 calc R . .
C232 C 0.15150(8) 0.91417(13) 0.42454(6) 0.0198(5) Uani 1 1 d . . .
C233 C 0.18290(9) 0.96747(13) 0.43470(6) 0.0222(6) Uani 1 1 d . . .
H23F H 0.2128 0.9540 0.4397 0.027 Uiso 1 1 calc R . .
C234 C 0.17138(11) 1.03970(14) 0.43769(7) 0.0336(7) Uani 1 1 d . . .
H23G H 0.1932 1.0754 0.4443 0.040 Uiso 1 1 calc R . .
C235 C 0.12816(12) 1.05912(16) 0.43106(7) 0.0404(8) Uani 1 1 d . . .
H23H H 0.1202 1.1086 0.4328 0.048 Uiso 1 1 calc R . .
C236 C 0.09604(10) 1.00739(17) 0.42181(8) 0.0402(8) Uani 1 1 d . . .
H23I H 0.0662 1.0213 0.4177 0.048 Uiso 1 1 calc R . .
C237 C 0.10761(9) 0.93508(15) 0.41852(7) 0.0297(6) Uani 1 1 d . . .
H23J H 0.0856 0.8996 0.4121 0.036 Uiso 1 1 calc R . .
C241 C -0.0161(5) 1.1216(6) 0.4854(4) 0.149(4) Uani 0.50 1 d PDU B -1
H24D H -0.0155 1.1507 0.4646 0.223 Uiso 0.50 1 calc PR B -1
H24E H 0.0049 1.1414 0.5044 0.223 Uiso 0.50 1 calc PR B -1
H24F H -0.0455 1.1231 0.4915 0.223 Uiso 0.50 1 calc PR B -1
C242 C -0.0040(4) 1.0424(6) 0.4785(3) 0.148(4) Uani 0.50 1 d PDU B -1
H24G H -0.0257 1.0220 0.4598 0.178 Uiso 0.50 1 calc PR B -1
H24H H 0.0249 1.0413 0.4709 0.178 Uiso 0.50 1 calc PR B -1
C243 C -0.0023(5) 0.9956(6) 0.5112(3) 0.148(4) Uani 0.50 1 d PDU B -1
H24I H -0.0321 0.9903 0.5167 0.177 Uiso 0.50 1 calc PR B -1
H24J H 0.0158 1.0202 0.5309 0.177 Uiso 0.50 1 calc PR B -1
C244 C 0.0167(4) 0.9199(5) 0.5062(3) 0.148(4) Uani 0.50 1 d PDU B -1
H24K H 0.0475 0.9249 0.5028 0.178 Uiso 0.50 1 calc PR B -1
H24L H 0.0002 0.8970 0.4852 0.178 Uiso 0.50 1 calc PR B -1
C245 C 0.0145(4) 0.8708(5) 0.5376(3) 0.148(4) Uani 0.50 1 d PDU B -1
H24M H 0.0254 0.8223 0.5333 0.222 Uiso 0.50 1 calc PR B -1
H24N H -0.0158 0.8671 0.5415 0.222 Uiso 0.50 1 calc PR B -1
H24O H 0.0324 0.8918 0.5581 0.222 Uiso 0.50 1 calc PR B -1
C246 C 0.4824(3) 1.1291(3) 0.4747(2) 0.0749(14) Uani 0.50 1 d PDU C -1
H24P H 0.4719 1.1755 0.4825 0.112 Uiso 0.50 1 calc PR C -1
H24Q H 0.4626 1.1123 0.4542 0.112 Uiso 0.50 1 calc PR C -1
H24R H 0.5117 1.1355 0.4689 0.112 Uiso 0.50 1 calc PR C -1
C247 C 0.4840(2) 1.0722(3) 0.50370(15) 0.0742(14) Uani 0.50 1 d PDU C -1
H24S H 0.5022 1.0908 0.5249 0.089 Uiso 0.50 1 calc PR C -1
H24T H 0.4541 1.0641 0.5088 0.089 Uiso 0.50 1 calc PR C -1
C248 C 0.5028(3) 0.9998(3) 0.49324(16) 0.0738(14) Uani 0.50 1 d PDU C -1
H24U H 0.4838 0.9802 0.4726 0.089 Uiso 0.50 1 calc PR C -1
H24V H 0.5321 1.0083 0.4871 0.089 Uiso 0.50 1 calc PR C -1
C249 C 0.5064(2) 0.9438(3) 0.52265(14) 0.0742(14) Uani 0.50 1 d PDU C -1
H24W H 0.4772 0.9359 0.5291 0.089 Uiso 0.50 1 calc PR C -1
H24X H 0.5259 0.9628 0.5431 0.089 Uiso 0.50 1 calc PR C -1
C250 C 0.5244(3) 0.8709(3) 0.5117(2) 0.0755(15) Uani 0.50 1 d PDU C -1
H25B H 0.5270 0.8366 0.5311 0.113 Uiso 0.50 1 calc PR C -1
H25C H 0.5531 0.8787 0.5052 0.113 Uiso 0.50 1 calc PR C -1
H25D H 0.5045 0.8509 0.4921 0.113 Uiso 0.50 1 calc PR C -1

loop_
_atom_site_aniso_label
_atom_site_aniso_U_11
_atom_site_aniso_U_22
_atom_site_aniso_U_33
_atom_site_aniso_U_23
_atom_site_aniso_U_13
_atom_site_aniso_U_12
Si1 0.0104(3) 0.0128(3) 0.0127(3) -0.0002(2) 0.0026(2) -0.0008(2)
Si2 0.0104(3) 0.0156(3) 0.0148(3) -0.0023(3) 0.0022(2) -0.0008(2)
Si3 0.0151(3) 0.0163(3) 0.0177(4) -0.0028(3) 0.0068(3) -0.0024(3)
Cl1 0.0421(4) 0.0250(3) 0.0199(3) 0.0005(3) 0.0131(3) -0.0080(3)
C1 0.0111(11) 0.0126(11) 0.0192(13) -0.0017(9) 0.0030(9) 0.0005(9)
C2 0.0137(11) 0.0155(12) 0.0210(13) -0.0015(10) 0.0038(10) 0.0008(9)
C3 0.0133(12) 0.0198(13) 0.0295(15) -0.0012(11) 0.0051(10) -0.0033(10)
C4 0.0147(12) 0.0223(13) 0.0266(15) -0.0044(11) -0.0014(10) 0.0036(10)
C5 0.0191(13) 0.0258(14) 0.0174(13) -0.0002(11) -0.0021(10) 0.0010(10)
C6 0.0150(12) 0.0181(12) 0.0184(13) -0.0012(10) 0.0010(10) 0.0025(9)
C7 0.0164(12) 0.0235(13) 0.0230(14) -0.0018(11) 0.0053(10) -0.0088(10)
C8 0.0296(14) 0.0231(14) 0.0283(15) -0.0032(11) 0.0147(12) -0.0080(11)
C9 0.0260(14) 0.0370(16) 0.0295(16) 0.0111(13) 0.0115(12) 0.0013(12)
C10 0.0176(13) 0.0342(15) 0.0270(15) -0.0043(12) -0.0030(11) -0.0048(11)
C11 0.0177(15) 0.095(3) 0.043(2) -0.0308(19) -0.0034(13) -0.0006(16)
C12 0.0343(16) 0.0381(17) 0.0332(17) -0.0078(13) -0.0040(13) -0.0102(13)
C13 0.0197(13) 0.0269(14) 0.0171(13) 0.0048(11) -0.0007(10) -0.0040(10)
C14 0.0322(17) 0.0468(19) 0.055(2) 0.0329(17) -0.0029(15) 0.0005(14)
C15 0.0424(18) 0.058(2) 0.0224(16) -0.0083(14) 0.0128(13) -0.0236(15)
C16 0.0132(11) 0.0154(12) 0.0123(12) -0.0005(9) 0.0003(9) 0.0012(9)
C17 0.0131(11) 0.0181(12) 0.0147(12) 0.0017(10) 0.0025(9) -0.0002(9)
C18 0.0209(13) 0.0144(12) 0.0223(14) -0.0016(10) 0.0049(10) 0.0021(10)
C19 0.0183(12) 0.0184(12) 0.0182(13) -0.0017(10) 0.0062(10) 0.0014(10)
C20 0.0182(12) 0.0188(12) 0.0190(13) 0.0007(10) 0.0080(10) -0.0027(10)
C21 0.0137(11) 0.0182(12) 0.0150(12) 0.0017(10) 0.0031(9) 0.0007(9)
C22 0.0153(12) 0.0140(11) 0.0191(13) 0.0002(10) 0.0050(10) 0.0014(9)
C23 0.0215(13) 0.0184(13) 0.0255(14) -0.0022(11) 0.0061(11) -0.0031(10)
C24 0.0231(13) 0.0191(13) 0.0231(14) 0.0044(11) 0.0028(11) 0.0003(10)
C25 0.0237(13) 0.0227(13) 0.0268(15) -0.0040(11) 0.0137(11) -0.0017(11)
C26 0.0341(16) 0.062(2) 0.0241(16) -0.0128(15) 0.0104(13) 0.0014(15)
C27 0.0297(15) 0.0368(16) 0.0368(17) -0.0100(13) 0.0098(13) 0.0106(13)
C28 0.0162(12) 0.0154(12) 0.0193(13) 0.0002(10) 0.0084(10) -0.0007(9)
C29 0.0267(14) 0.0207(13) 0.0238(14) 0.0033(11) 0.0079(11) 0.0005(11)
C30 0.0224(13) 0.0216(13) 0.0247(14) -0.0026(11) 0.0052(11) -0.0048(10)
C31 0.0129(11) 0.0135(11) 0.0140(12) -0.0028(9) 0.0031(9) -0.0005(9)
C32 0.0197(12) 0.0149(12) 0.0162(13) -0.0013(10) 0.0002(10) -0.0016(9)
C33 0.0161(12) 0.0198(13) 0.0203(13) -0.0009(10) -0.0015(10) 0.0022(10)
C34 0.0158(12) 0.0215(13) 0.0167(13) -0.0064(10) 0.0040(10) -0.0029(10)
C35 0.0201(12) 0.0143(12) 0.0173(13) -0.0028(10) 0.0073(10) -0.0048(9)
C36 0.0181(12) 0.0127(11) 0.0117(12) -0.0026(9) 0.0054(9) 0.0008(9)
C37 0.0251(13) 0.0161(12) 0.0272(15) 0.0055(11) -0.0092(11) -0.0044(10)
C38 0.0509(19) 0.0199(14) 0.0416(19) 0.0006(13) -0.0073(15) 0.0031(13)
C39 0.0382(16) 0.0325(16) 0.0284(16) 0.0136(13) -0.0060(13) -0.0141(13)
C40 0.0151(12) 0.0290(14) 0.0237(14) -0.0047(11) 0.0047(10) -0.0070(10)
C41 0.0173(14) 0.0532(19) 0.0413(18) -0.0183(15) 0.0069(12) -0.0052(13)
C42 0.0194(13) 0.0434(17) 0.0274(16) -0.0054(13) 0.0004(11) -0.0109(12)
C43 0.0193(12) 0.0145(12) 0.0204(13) 0.0016(10) 0.0029(10) 0.0012(9)
C44 0.0552(19) 0.0328(16) 0.0267(16) 0.0091(13) 0.0129(14) 0.0244(14)
C45 0.0250(14) 0.0172(13) 0.0308(15) -0.0020(11) 0.0065(11) 0.0035(10)
C46 0.0163(12) 0.0213(13) 0.0208(14) -0.0038(10) 0.0099(10) -0.0042(10)
C47 0.0202(13) 0.0249(14) 0.0268(15) -0.0017(11) 0.0058(11) -0.0010(10)
C48 0.0250(14) 0.0378(16) 0.0239(15) -0.0092(12) 0.0049(11) -0.0101(12)
C49 0.0292(15) 0.0259(14) 0.0339(17) -0.0146(12) 0.0129(12) -0.0078(12)
C50 0.0265(14) 0.0194(13) 0.0388(17) -0.0043(12) 0.0138(12) -0.0011(11)
C51 0.0192(13) 0.0227(13) 0.0227(14) -0.0030(11) 0.0079(10) -0.0021(10)
C52 0.0179(13) 0.0134(12) 0.0349(16) -0.0071(11) 0.0061(11) -0.0019(10)
C53 0.0228(14) 0.0286(15) 0.056(2) -0.0195(14) 0.0173(13) -0.0059(12)
C54 0.0155(15) 0.0300(17) 0.105(3) -0.0177(18) 0.0149(17) -0.0009(12)
C55 0.0194(16) 0.0338(18) 0.093(3) 0.0039(18) -0.0137(17) -0.0008(13)
C56 0.0307(17) 0.0338(17) 0.053(2) 0.0109(15) -0.0155(14) -0.0045(13)
C57 0.0191(13) 0.0229(14) 0.0351(17) 0.0045(12) -0.0007(11) -0.0018(10)
Si4 0.0176(3) 0.0154(3) 0.0130(3) 0.0003(3) 0.0033(3) -0.0066(3)
Si5 0.0139(3) 0.0140(3) 0.0176(3) 0.0030(3) 0.0042(3) -0.0025(2)
Si6 0.0142(3) 0.0120(3) 0.0131(3) -0.0004(2) 0.0017(2) -0.0026(2)
Cl2 0.0245(3) 0.0227(3) 0.0152(3) -0.0017(2) -0.0009(2) -0.0059(2)
C61 0.0232(13) 0.0176(12) 0.0134(13) 0.0009(10) 0.0055(10) -0.0069(10)
C62 0.0233(13) 0.0205(13) 0.0133(13) 0.0009(10) 0.0049(10) -0.0080(10)
C63 0.0298(14) 0.0175(13) 0.0184(14) -0.0028(10) 0.0040(11) -0.0100(10)
C64 0.0321(14) 0.0202(13) 0.0152(13) 0.0013(10) 0.0059(11) -0.0038(11)
C65 0.0305(14) 0.0225(13) 0.0155(13) 0.0037(11) -0.0009(11) -0.0032(11)
C66 0.0268(13) 0.0198(13) 0.0134(13) 0.0016(10) 0.0039(10) -0.0053(10)
C67 0.0233(13) 0.0170(12) 0.0183(13) -0.0008(10) 0.0008(10) -0.0076(10)
C68 0.0400(16) 0.0343(16) 0.0174(14) -0.0033(12) -0.0018(12) 0.0023(13)
C69 0.0290(16) 0.052(2) 0.0390(18) 0.0130(15) -0.0020(13) -0.0206(14)
C70 0.0347(15) 0.0179(13) 0.0260(15) 0.0047(11) 0.0028(12) -0.0028(11)
C71 0.0494(18) 0.0239(15) 0.0339(17) 0.0027(13) 0.0072(14) 0.0024(13)
C72 0.0406(16) 0.0244(14) 0.0268(16) 0.0073(12) 0.0051(12) -0.0018(12)
C73 0.0275(14) 0.0196(13) 0.0195(14) 0.0016(10) -0.0044(11) -0.0060(11)
C74 0.0318(15) 0.0232(13) 0.0177(14) 0.0030(11) -0.0039(11) -0.0041(11)
C75 0.0335(16) 0.0469(19) 0.0326(17) -0.0164(14) -0.0013(13) -0.0075(14)
C76 0.0189(12) 0.0206(13) 0.0185(13) -0.0046(10) 0.0067(10) -0.0091(10)
C77 0.0184(12) 0.0198(13) 0.0216(14) -0.0058(10) 0.0059(10) -0.0088(10)
C78 0.0191(13) 0.0442(17) 0.0263(16) -0.0041(13) 0.0056(11) -0.0093(12)
C79 0.0266(15) 0.064(2) 0.0311(17) -0.0074(15) 0.0150(13) -0.0169(14)
C80 0.0325(16) 0.066(2) 0.0200(15) -0.0028(14) 0.0130(13) -0.0196(15)
C81 0.0282(14) 0.0347(15) 0.0190(14) -0.0020(12) 0.0083(11) -0.0157(12)
C82 0.0149(12) 0.0262(13) 0.0179(13) -0.0028(11) 0.0028(10) -0.0020(10)
C83 0.0164(12) 0.0313(15) 0.0254(15) 0.0000(12) 0.0021(11) -0.0025(11)
C84 0.0288(15) 0.0340(15) 0.0222(15) -0.0070(12) -0.0030(11) 0.0012(12)
C85 0.0260(12) 0.0298(15) 0.0478(15) 0.0045(15) 0.0189(11) -0.0023(12)
C86 0.0262(13) 0.0299(15) 0.0487(16) 0.0041(15) 0.0195(12) -0.0013(12)
C87 0.0258(12) 0.0299(15) 0.0486(15) 0.0056(15) 0.0183(12) -0.0028(12)
C85A 0.0257(12) 0.0299(15) 0.0482(15) 0.0052(15) 0.0187(12) -0.0022(12)
C86A 0.0257(13) 0.0298(15) 0.0480(16) 0.0046(16) 0.0192(12) -0.0017(12)
C87A 0.0258(14) 0.0301(16) 0.0491(16) 0.0054(16) 0.0184(13) -0.0023(13)
C88 0.0293(15) 0.0449(17) 0.0143(14) 0.0013(12) 0.0069(11) -0.0123(12)
C89 0.0396(17) 0.061(2) 0.0195(15) -0.0053(14) 0.0073(13) -0.0067(15)
C90 0.0505(19) 0.0477(19) 0.0307(17) 0.0116(14) 0.0109(14) -0.0164(15)
C91 0.0097(11) 0.0138(11) 0.0190(13) -0.0011(10) 0.0027(9) -0.0030(9)
C92 0.0125(11) 0.0123(11) 0.0200(13) -0.0017(10) 0.0030(9) -0.0040(9)
C93 0.0175(12) 0.0143(12) 0.0185(13) 0.0019(10) 0.0037(10) -0.0040(9)
C94 0.0153(12) 0.0116(11) 0.0241(14) -0.0030(10) 0.0043(10) -0.0048(9)
C95 0.0174(12) 0.0174(12) 0.0200(13) -0.0057(10) 0.0058(10) -0.0055(10)
C96 0.0151(12) 0.0183(12) 0.0184(13) -0.0026(10) 0.0021(10) -0.0058(9)
C97 0.0185(12) 0.0163(12) 0.0182(13) 0.0038(10) 0.0055(10) 0.0018(9)
C98 0.0285(14) 0.0229(14) 0.0290(15) 0.0075(11) 0.0150(12) 0.0036(11)
C99 0.0274(14) 0.0336(15) 0.0222(15) -0.0079(12) 0.0078(11) 0.0002(12)
C100 0.0223(13) 0.0150(12) 0.0248(14) -0.0001(10) 0.0103(11) 0.0002(10)
C101 0.0301(14) 0.0158(13) 0.0288(15) 0.0014(11) 0.0058(11) -0.0030(11)
C102 0.0205(13) 0.0188(13) 0.0366(16) 0.0042(11) 0.0056(11) 0.0013(10)
C103 0.0244(13) 0.0227(13) 0.0164(13) -0.0022(10) 0.0044(10) -0.0001(10)
C104 0.0505(19) 0.0468(19) 0.0223(16) 0.0010(14) -0.0085(14) -0.0172(15)
C105 0.058(2) 0.076(3) 0.0320(19) 0.0213(17) 0.0285(16) 0.0311(19)
C106 0.0108(11) 0.0148(12) 0.0198(13) 0.0026(10) 0.0011(9) 0.0012(9)
C107 0.0225(13) 0.0168(12) 0.0206(14) 0.0002(10) 0.0021(10) -0.0032(10)
C108 0.0252(14) 0.0197(13) 0.0326(16) 0.0055(12) 0.0005(12) -0.0100(11)
C109 0.0199(13) 0.0281(14) 0.0288(16) 0.0116(12) 0.0075(11) -0.0018(11)
C110 0.0276(14) 0.0275(14) 0.0204(14) 0.0020(11) 0.0098(11) 0.0008(11)
C111 0.0230(13) 0.0175(12) 0.0216(14) -0.0014(10) 0.0039(10) -0.0035(10)
C112 0.0235(13) 0.0182(12) 0.0106(12) 0.0024(10) 0.0044(10) -0.0014(10)
C113 0.0307(14) 0.0210(13) 0.0119(13) 0.0003(10) 0.0042(10) -0.0033(11)
C114 0.0558(19) 0.0159(13) 0.0165(14) -0.0029(11) 0.0040(13) -0.0073(12)
C115 0.0518(19) 0.0227(14) 0.0194(15) 0.0005(11) 0.0038(13) 0.0151(13)
C116 0.0322(15) 0.0294(15) 0.0212(14) 0.0024(12) 0.0029(11) 0.0124(12)
C117 0.0253(14) 0.0223(13) 0.0217(14) 0.0022(11) 0.0027(11) 0.0039(11)
Si7 0.0124(3) 0.0195(3) 0.0119(3) 0.0007(3) 0.0036(2) 0.0012(2)
Si8 0.0112(3) 0.0221(3) 0.0160(3) -0.0028(3) 0.0026(3) -0.0005(3)
Si9 0.0144(3) 0.0214(3) 0.0140(3) 0.0000(3) 0.0050(3) -0.0014(3)
Cl3 0.0416(4) 0.0280(3) 0.0160(3) 0.0009(3) 0.0094(3) -0.0091(3)
C121 0.0155(12) 0.0159(12) 0.0159(13) -0.0005(10) 0.0034(9) 0.0045(9)
C122 0.0164(12) 0.0198(12) 0.0175(13) 0.0035(10) 0.0052(10) 0.0053(10)
C123 0.0185(12) 0.0278(14) 0.0128(13) 0.0036(10) -0.0003(10) 0.0041(10)
C124 0.0125(12) 0.0254(13) 0.0193(13) 0.0017(11) 0.0004(10) 0.0038(10)
C125 0.0151(12) 0.0242(13) 0.0189(13) 0.0026(10) 0.0045(10) -0.0004(10)
C126 0.0170(12) 0.0231(13) 0.0146(13) 0.0012(10) 0.0051(10) 0.0022(10)
C127 0.0169(12) 0.0257(13) 0.0138(13) 0.0034(10) 0.0021(10) 0.0019(10)
C128 0.0283(14) 0.0323(15) 0.0203(14) 0.0000(12) 0.0096(11) -0.0026(12)
C129 0.0257(14) 0.0276(14) 0.0227(14) 0.0080(11) 0.0002(11) 0.0018(11)
C130 0.0161(12) 0.0411(16) 0.0158(13) 0.0051(12) -0.0007(10) -0.0045(11)
C131 0.0282(15) 0.0388(16) 0.0253(15) -0.0070(13) 0.0034(12) -0.0070(12)
C132 0.0187(13) 0.0509(18) 0.0261(16) 0.0002(13) -0.0012(11) -0.0012(12)
C133 0.0243(14) 0.0379(16) 0.0166(14) -0.0024(12) 0.0067(11) -0.0143(12)
C134 0.0330(16) 0.067(2) 0.0207(15) 0.0191(15) 0.0090(12) 0.0071(15)
C135 0.0359(16) 0.0351(16) 0.0224(15) -0.0068(12) 0.0150(12) -0.0100(12)
C136 0.0136(11) 0.0259(13) 0.0079(12) 0.0015(10) 0.0004(9) 0.0027(10)
C137 0.0143(12) 0.0259(13) 0.0134(13) 0.0006(10) 0.0002(9) 0.0026(10)
C138 0.0159(12) 0.0366(15) 0.0155(13) 0.0032(11) 0.0054(10) 0.0001(11)
C139 0.0199(13) 0.0230(13) 0.0183(13) -0.0036(11) 0.0002(10) 0.0028(10)
C140 0.0182(12) 0.0226(13) 0.0182(13) -0.0027(10) 0.0004(10) 0.0028(10)
C141 0.0155(12) 0.0231(13) 0.0132(12) -0.0008(10) -0.0037(9) 0.0041(10)
C142 0.0170(12) 0.0304(14) 0.0160(13) 0.0031(11) 0.0072(10) 0.0018(10)
C143 0.0240(14) 0.0299(15) 0.0242(15) 0.0024(12) 0.0050(11) -0.0036(11)
C144 0.0244(14) 0.0271(14) 0.0248(15) 0.0047(11) 0.0069(11) -0.0004(11)
C145 0.0264(14) 0.0283(14) 0.0275(15) -0.0064(12) 0.0099(11) 0.0012(11)
C146 0.0259(14) 0.0346(16) 0.0337(17) -0.0066(13) 0.0072(12) 0.0086(12)
C147 0.0276(15) 0.0550(19) 0.0239(16) -0.0133(14) 0.0088(12) 0.0011(13)
C148 0.0203(12) 0.0191(12) 0.0191(13) 0.0022(10) 0.0037(10) 0.0045(10)
C149 0.0311(15) 0.0265(14) 0.0258(15) 0.0049(12) -0.0015(12) 0.0026(12)
C150 0.0243(14) 0.0260(14) 0.0237(14) -0.0021(11) 0.0039(11) 0.0010(11)
C151 0.0132(11) 0.0252(13) 0.0117(12) -0.0004(10) 0.0040(9) -0.0011(10)
C152 0.0124(11) 0.0291(14) 0.0128(12) -0.0028(10) 0.0043(9) -0.0007(10)
C153 0.0198(13) 0.0255(14) 0.0197(14) -0.0026(11) 0.0064(10) -0.0055(10)
C154 0.0138(12) 0.0370(15) 0.0157(13) -0.0054(11) -0.0003(10) -0.0007(11)
C155 0.0183(13) 0.0294(14) 0.0185(14) 0.0035(11) -0.0010(10) 0.0004(11)
C156 0.0159(12) 0.0337(15) 0.0137(13) 0.0014(11) 0.0017(10) 0.0002(10)
C157 0.0142(12) 0.0253(13) 0.0181(13) -0.0011(10) 0.0045(10) -0.0017(10)
C158 0.0326(15) 0.0331(15) 0.0185(14) 0.0022(12) 0.0053(11) 0.0083(12)
C159 0.0249(14) 0.0268(14) 0.0251(15) 0.0016(11) 0.0043(11) 0.0010(11)
C160 0.0167(13) 0.0339(15) 0.0261(15) 0.0011(12) -0.0004(11) -0.0035(11)
C161 0.0208(14) 0.0317(16) 0.0474(19) -0.0057(13) 0.0121(13) -0.0042(12)
C162 0.0213(14) 0.0468(19) 0.054(2) -0.0232(16) 0.0065(13) -0.0111(13)
C163 0.0195(13) 0.0324(15) 0.0238(15) 0.0094(12) -0.0037(11) -0.0025(11)
C164 0.0434(17) 0.0282(15) 0.0270(16) 0.0023(12) 0.0031(13) -0.0005(13)
C165 0.0406(17) 0.0377(17) 0.0302(17) 0.0133(13) 0.0097(13) 0.0070(13)
C166 0.0147(12) 0.0219(13) 0.0152(13) -0.0030(10) 0.0077(9) -0.0030(10)
C167 0.0146(12) 0.0281(14) 0.0193(13) -0.0022(11) 0.0043(10) -0.0016(10)
C168 0.0222(13) 0.0237(14) 0.0316(16) -0.0027(12) 0.0089(11) 0.0000(11)
C169 0.0265(14) 0.0280(14) 0.0251(15) -0.0104(12) 0.0114(11) -0.0100(11)
C170 0.0233(13) 0.0329(15) 0.0161(13) 0.0019(11) 0.0025(10) -0.0059(11)
C171 0.0212(13) 0.0250(13) 0.0188(14) 0.0017(11) 0.0026(10) -0.0030(10)
C172 0.0157(12) 0.0211(13) 0.0279(15) -0.0070(11) 0.0046(10) -0.0011(10)
C173 0.0194(13) 0.0327(15) 0.0263(15) 0.0039(12) 0.0008(11) 0.0011(11)
C174 0.0290(16) 0.052(2) 0.0343(18) 0.0055(15) -0.0071(13) 0.0024(14)
C175 0.0213(16) 0.051(2) 0.058(2) -0.0106(17) -0.0130(14) 0.0073(14)
C176 0.0140(14) 0.063(2) 0.072(3) -0.0290(19) 0.0103(15) 0.0011(14)
C177 0.0206(14) 0.057(2) 0.0374(18) -0.0218(15) 0.0097(12) -0.0010(13)
Si10 0.0150(3) 0.0170(3) 0.0122(3) 0.0008(3) 0.0028(3) -0.0034(2)
Si11 0.0143(3) 0.0146(3) 0.0198(4) 0.0030(3) 0.0053(3) -0.0004(2)
Si12 0.0141(3) 0.0149(3) 0.0156(3) -0.0006(3) 0.0028(3) -0.0013(2)
Cl4 0.0255(3) 0.0305(3) 0.0177(3) -0.0011(3) -0.0015(2) -0.0081(3)
C181 0.0218(12) 0.0170(12) 0.0120(12) 0.0017(10) 0.0055(10) -0.0036(10)
C182 0.0200(12) 0.0208(13) 0.0146(13) -0.0003(10) 0.0062(10) -0.0054(10)
C183 0.0290(14) 0.0204(13) 0.0166(13) -0.0034(10) 0.0058(11) -0.0078(11)
C184 0.0298(14) 0.0170(12) 0.0203(14) -0.0010(10) 0.0092(11) -0.0024(10)
C185 0.0280(14) 0.0218(13) 0.0149(13) 0.0030(10) 0.0016(10) 0.0004(11)
C186 0.0238(13) 0.0178(12) 0.0146(13) 0.0005(10) 0.0046(10) -0.0020(10)
C187 0.0247(13) 0.0204(13) 0.0173(13) 0.0015(10) 0.0010(10) -0.0094(10)
C188 0.0506(19) 0.0385(17) 0.0184(15) -0.0061(13) -0.0030(13) -0.0006(14)
C189 0.0289(16) 0.053(2) 0.050(2) 0.0222(16) -0.0059(14) -0.0185(14)
C190 0.0413(16) 0.0178(13) 0.0309(16) 0.0007(12) 0.0039(13) -0.0018(12)
C191 0.066(2) 0.0341(18) 0.070(3) 0.0061(17) 0.022(2) 0.0183(17)
C192 0.058(2) 0.0232(15) 0.0330(17) 0.0086(13) 0.0057(15) 0.0007(14)
C193 0.0288(14) 0.0184(13) 0.0208(14) 0.0023(11) -0.0074(11) -0.0017(10)
C194 0.0311(15) 0.0311(15) 0.0286(16) -0.0096(12) -0.0077(12) 0.0075(12)
C195 0.0274(14) 0.0353(16) 0.0202(14) 0.0054(12) -0.0033(11) -0.0054(12)
C196 0.0179(12) 0.0180(12) 0.0165(13) -0.0025(10) 0.0049(10) -0.0060(10)
C197 0.0161(12) 0.0206(12) 0.0156(13) -0.0032(10) 0.0042(10) -0.0048(10)
C198 0.0183(12) 0.0269(14) 0.0179(13) -0.0007(11) 0.0020(10) -0.0046(10)
C199 0.0164(12) 0.0256(14) 0.0229(14) -0.0032(11) 0.0059(10) -0.0049(10)
C200 0.0225(13) 0.0336(15) 0.0174(14) 0.0008(11) 0.0095(11) -0.0038(11)
C201 0.0212(13) 0.0248(13) 0.0142(13) -0.0015(10) 0.0037(10) -0.0062(10)
C202 0.0134(12) 0.0293(14) 0.0158(13) -0.0019(11) 0.0034(10) -0.0019(10)
C203 0.0173(12) 0.0324(15) 0.0172(13) 0.0020(11) 0.0023(10) -0.0023(11)
C204 0.0279(14) 0.0327(15) 0.0178(14) -0.0060(11) -0.0014(11) 0.0005(11)
C205 0.0185(13) 0.0363(15) 0.0239(15) -0.0045(12) 0.0090(11) -0.0070(11)
C206 0.0186(13) 0.0326(15) 0.0426(18) 0.0030(13) 0.0123(12) 0.0025(11)
C207 0.0229(14) 0.0381(16) 0.0325(16) 0.0070(13) 0.0073(12) -0.0026(12)
C208 0.0231(13) 0.0339(15) 0.0135(13) 0.0033(11) 0.0041(10) -0.0012(11)
C209 0.0288(15) 0.057(2) 0.0178(15) -0.0067(13) 0.0009(12) 0.0030(14)
C210 0.0331(16) 0.0471(18) 0.0277(16) 0.0129(14) 0.0050(13) -0.0033(13)
C211 0.0118(11) 0.0148(12) 0.0189(13) -0.0019(10) 0.0018(9) -0.0028(9)
C212 0.0123(11) 0.0132(11) 0.0205(13) -0.0017(10) 0.0004(9) -0.0038(9)
C213 0.0206(12) 0.0154(12) 0.0162(13) 0.0003(10) -0.0016(10) -0.0033(10)
C214 0.0161(12) 0.0162(12) 0.0207(14) -0.0010(10) -0.0023(10) -0.0009(9)
C215 0.0171(12) 0.0171(12) 0.0244(14) -0.0058(10) 0.0032(10) 0.0001(10)
C216 0.0130(11) 0.0204(13) 0.0200(13) -0.0035(10) 0.0009(10) -0.0034(9)
C217 0.0185(12) 0.0134(11) 0.0170(13) 0.0026(10) 0.0045(10) -0.0016(9)
C218 0.0238(13) 0.0210(13) 0.0200(14) -0.0052(10) 0.0075(11) -0.0062(10)
C219 0.0236(13) 0.0239(13) 0.0216(14) 0.0015(11) 0.0063(11) -0.0046(10)
C220 0.0255(13) 0.0187(13) 0.0240(14) 0.0025(11) 0.0028(11) 0.0017(10)
C221 0.0247(14) 0.0203(13) 0.0343(16) 0.0022(12) -0.0049(12) 0.0028(11)
C222 0.0356(15) 0.0201(13) 0.0281(16) 0.0001(11) 0.0009(12) 0.0035(11)
C223 0.0215(13) 0.0219(13) 0.0199(14) -0.0030(11) 0.0026(10) 0.0013(10)
C224 0.0400(18) 0.061(2) 0.0295(17) 0.0052(15) 0.0149(14) 0.0170(15)
C225 0.053(2) 0.091(3) 0.0198(17) 0.0030(17) -0.0068(15) -0.030(2)
C226 0.0118(11) 0.0178(12) 0.0204(13) -0.0006(10) 0.0013(9) -0.0016(9)
C227 0.0269(14) 0.0201(13) 0.0225(14) -0.0047(11) 0.0064(11) -0.0056(11)
C228 0.0300(14) 0.0291(15) 0.0222(14) -0.0042(12) 0.0115(11) -0.0044(11)
C229 0.0228(13) 0.0294(14) 0.0230(14) 0.0007(11) 0.0093(11) -0.0084(11)
C230 0.0271(14) 0.0177(13) 0.0281(15) -0.0020(11) 0.0059(11) -0.0087(11)
C231 0.0218(13) 0.0211(13) 0.0200(14) -0.0038(10) 0.0063(10) -0.0031(10)
C232 0.0257(13) 0.0201(13) 0.0151(13) 0.0036(10) 0.0079(10) 0.0027(10)
C233 0.0347(15) 0.0174(13) 0.0162(13) -0.0006(10) 0.0092(11) 0.0003(11)
C234 0.061(2) 0.0190(14) 0.0214(15) -0.0014(11) 0.0096(14) 0.0026(13)
C235 0.076(2) 0.0222(15) 0.0252(16) 0.0032(12) 0.0155(15) 0.0188(16)
C236 0.0444(18) 0.0477(19) 0.0312(17) 0.0124(14) 0.0148(14) 0.0293(16)
C237 0.0277(15) 0.0323(15) 0.0312(16) 0.0068(12) 0.0109(12) 0.0084(12)
C241 0.048(2) 0.210(9) 0.189(8) -0.130(8) 0.022(4) -0.024(5)
C242 0.047(2) 0.210(9) 0.188(8) -0.130(8) 0.022(4) -0.025(5)
C243 0.047(2) 0.209(9) 0.188(8) -0.130(8) 0.021(4) -0.025(5)
C244 0.047(2) 0.210(9) 0.188(8) -0.129(8) 0.021(4) -0.025(5)
C245 0.047(2) 0.210(9) 0.188(8) -0.129(8) 0.021(5) -0.025(5)
C246 0.034(2) 0.125(4) 0.068(4) -0.015(3) 0.017(2) -0.009(2)
C247 0.033(2) 0.124(4) 0.068(4) -0.017(3) 0.016(2) -0.008(2)
C248 0.032(2) 0.123(4) 0.068(4) -0.021(3) 0.016(2) -0.007(2)
C249 0.033(2) 0.122(4) 0.069(4) -0.025(3) 0.015(2) -0.005(2)
C250 0.035(2) 0.123(4) 0.071(4) -0.026(3) 0.015(2) -0.003(2)

loop_
_atom_type_symbol
_atom_type_description
_atom_type_scat_dispersion_real
_atom_type_scat_dispersion_imag
_atom_type_scat_source
C C 0.0033 0.0016 'International Tables Vol C Tables 4.2.6.8 and 6.1.1.4'
H H 0.0000 0.0000 'International Tables Vol C Tables 4.2.6.8 and 6.1.1.4'
Si Si 0.0817 0.0704 'International Tables Vol C Tables 4.2.6.8 and 6.1.1.4'
Cl Cl 0.1484 0.1585 'International Tables Vol C Tables 4.2.6.8 and 6.1.1.4'

loop_
_geom_angle_atom_site_label_1
_geom_angle_atom_site_label_2
_geom_angle_atom_site_label_3
_geom_angle
C1 Si1 C16 109.32(10)
C1 Si1 Si2 119.62(7)
C16 Si1 Si2 127.40(7)
C31 Si2 Si1 120.62(7)
C31 Si2 Si3 111.68(7)
Si1 Si2 Si3 120.55(3)
C52 Si3 C46 110.84(11)
C52 Si3 Cl1 108.23(9)
C46 Si3 Cl1 103.08(8)
C52 Si3 Si2 112.73(9)
C46 Si3 Si2 110.67(8)
Cl1 Si3 Si2 110.84(4)
C6 C1 C2 118.6(2)
C6 C1 Si1 116.70(16)
C2 C1 Si1 124.46(18)
C3 C2 C1 118.8(2)
C3 C2 C7 117.4(2)
C1 C2 C7 123.8(2)
C4 C3 C2 122.7(2)
C4 C3 H3A 118.7
C2 C3 H3A 118.7
C5 C4 C3 118.2(2)
C5 C4 C10 120.1(2)
C3 C4 C10 121.7(2)
C4 C5 C6 121.8(2)
C4 C5 H5A 119.1
C6 C5 H5A 119.1
C5 C6 C1 119.9(2)
C5 C6 C13 117.5(2)
C1 C6 C13 122.5(2)
C2 C7 C9 114.1(2)
C2 C7 C8 110.7(2)
C9 C7 C8 108.2(2)
C2 C7 H7A 107.9
C9 C7 H7A 107.9
C8 C7 H7A 107.9
C7 C8 H8A 109.5
C7 C8 H8B 109.5
H8A C8 H8B 109.5
C7 C8 H8C 109.5
H8A C8 H8C 109.5
H8B C8 H8C 109.5
C7 C9 H9A 109.5
C7 C9 H9B 109.5
H9A C9 H9B 109.5
C7 C9 H9C 109.5
H9A C9 H9C 109.5
H9B C9 H9C 109.5
C11 C10 C12 112.0(3)
C11 C10 C4 111.9(2)
C12 C10 C4 110.8(2)
C11 C10 H10A 107.3
C12 C10 H10A 107.3
C4 C10 H10A 107.3
C10 C11 H11A 109.5
C10 C11 H11B 109.5
H11A C11 H11B 109.5
C10 C11 H11C 109.5
H11A C11 H11C 109.5
H11B C11 H11C 109.5
C10 C12 H12A 109.5
C10 C12 H12B 109.5
H12A C12 H12B 109.5
C10 C12 H12C 109.5
H12A C12 H12C 109.5
H12B C12 H12C 109.5
C6 C13 C14 111.0(2)
C6 C13 C15 111.9(2)
C14 C13 C15 111.8(2)
C6 C13 H13A 107.3
C14 C13 H13A 107.3
C15 C13 H13A 107.3
C13 C14 H14A 109.5
C13 C14 H14B 109.5
H14A C14 H14B 109.5
C13 C14 H14C 109.5
H14A C14 H14C 109.5
H14B C14 H14C 109.5
C13 C15 H15A 109.5
C13 C15 H15B 109.5
H15A C15 H15B 109.5
C13 C15 H15C 109.5
H15A C15 H15C 109.5
H15B C15 H15C 109.5
C21 C16 C17 117.8(2)
C21 C16 Si1 125.98(17)
C17 C16 Si1 115.77(16)
C18 C17 C16 120.5(2)
C18 C17 C22 117.4(2)
C16 C17 C22 122.1(2)
C19 C18 C17 121.8(2)
C19 C18 H18A 119.1
C17 C18 H18A 119.1
C20 C19 C18 117.5(2)
C20 C19 C25 121.2(2)
C18 C19 C25 121.3(2)
C19 C20 C21 122.9(2)
C19 C20 H20A 118.6
C21 C20 H20A 118.6
C20 C21 C16 119.3(2)
C20 C21 C28 117.2(2)
C16 C21 C28 123.5(2)
C17 C22 C23 112.3(2)
C17 C22 C24 110.81(19)
C23 C22 C24 111.27(19)
C17 C22 H22A 107.4
C23 C22 H22A 107.4
C24 C22 H22A 107.4
C22 C23 H23A 109.5
C22 C23 H23B 109.5
H23A C23 H23B 109.5
C22 C23 H23C 109.5
H23A C23 H23C 109.5
H23B C23 H23C 109.5
C22 C24 H24A 109.5
C22 C24 H24B 109.5
H24A C24 H24B 109.5
C22 C24 H24C 109.5
H24A C24 H24C 109.5
H24B C24 H24C 109.5
C19 C25 C26 110.7(2)
C19 C25 C27 112.6(2)
C26 C25 C27 109.9(2)
C19 C25 H25A 107.8
C26 C25 H25A 107.8
C27 C25 H25A 107.8
C25 C26 H26A 109.5
C25 C26 H26B 109.5
H26A C26 H26B 109.5
C25 C26 H26C 109.5
H26A C26 H26C 109.5
H26B C26 H26C 109.5
C25 C27 H27A 109.5
C25 C27 H27B 109.5
H27A C27 H27B 109.5
C25 C27 H27C 109.5
H27A C27 H27C 109.5
H27B C27 H27C 109.5
C21 C28 C30 110.15(19)
C21 C28 C29 112.6(2)
C30 C28 C29 110.71(19)
C21 C28 H28A 107.7
C30 C28 H28A 107.7
C29 C28 H28A 107.7
C28 C29 H29A 109.5
C28 C29 H29B 109.5
H29A C29 H29B 109.5
C28 C29 H29C 109.5
H29A C29 H29C 109.5
H29B C29 H29C 109.5
C28 C30 H30A 109.5
C28 C30 H30B 109.5
H30A C30 H30B 109.5
C28 C30 H30C 109.5
H30A C30 H30C 109.5
H30B C30 H30C 109.5
C36 C31 C32 119.2(2)
C36 C31 Si2 118.95(17)
C32 C31 Si2 121.70(17)
C33 C32 C31 119.0(2)
C33 C32 C37 119.5(2)
C31 C32 C37 121.5(2)
C32 C33 C34 122.3(2)
C32 C33 H33A 118.8
C34 C33 H33A 118.8
C35 C34 C33 117.9(2)
C35 C34 C40 121.1(2)
C33 C34 C40 121.1(2)
C34 C35 C36 121.9(2)
C34 C35 H35A 119.1
C36 C35 H35A 119.1
C35 C36 C31 119.2(2)
C35 C36 C43 118.7(2)
C31 C36 C43 122.0(2)
C38 C37 C32 111.6(2)
C38 C37 C39 110.9(2)
C32 C37 C39 112.1(2)
C38 C37 H37A 107.3
C32 C37 H37A 107.3
C39 C37 H37A 107.3
C37 C38 H38A 109.5
C37 C38 H38B 109.5
H38A C38 H38B 109.5
C37 C38 H38C 109.5
H38A C38 H38C 109.5
H38B C38 H38C 109.5
C37 C39 H39A 109.5
C37 C39 H39B 109.5
H39A C39 H39B 109.5
C37 C39 H39C 109.5
H39A C39 H39C 109.5
H39B C39 H39C 109.5
C34 C40 C42 112.5(2)
C34 C40 C41 110.2(2)
C42 C40 C41 110.9(2)
C34 C40 H40A 107.7
C42 C40 H40A 107.7
C41 C40 H40A 107.7
C40 C41 H41A 109.5
C40 C41 H41B 109.5
H41A C41 H41B 109.5
C40 C41 H41C 109.5
H41A C41 H41C 109.5
H41B C41 H41C 109.5
C40 C42 H42A 109.5
C40 C42 H42B 109.5
H42A C42 H42B 109.5
C40 C42 H42C 109.5
H42A C42 H42C 109.5
H42B C42 H42C 109.5
C44 C43 C36 113.1(2)
C44 C43 C45 110.3(2)
C36 C43 C45 111.8(2)
C44 C43 H43A 107.1
C36 C43 H43A 107.1
C45 C43 H43A 107.1
C43 C44 H44A 109.5
C43 C44 H44B 109.5
H44A C44 H44B 109.5
C43 C44 H44C 109.5
H44A C44 H44C 109.5
H44B C44 H44C 109.5
C43 C45 H45A 109.5
C43 C45 H45B 109.5
H45A C45 H45B 109.5
C43 C45 H45C 109.5
H45A C45 H45C 109.5
H45B C45 H45C 109.5
C51 C46 C47 117.8(2)
C51 C46 Si3 121.02(19)
C47 C46 Si3 121.14(19)
C48 C47 C46 121.2(2)
C48 C47 H47A 119.4
C46 C47 H47A 119.4
C47 C48 C49 120.2(3)
C47 C48 H48A 119.9
C49 C48 H48A 119.9
C48 C49 C50 119.7(2)
C48 C49 H49A 120.1
C50 C49 H49A 120.1
C49 C50 C51 119.9(2)
C49 C50 H50A 120.0
C51 C50 H50A 120.0
C50 C51 C46 121.1(2)
C50 C51 H51A 119.5
C46 C51 H51A 119.5
C57 C52 C53 118.3(2)
C57 C52 Si3 121.00(18)
C53 C52 Si3 120.7(2)
C54 C53 C52 120.3(3)
C54 C53 H53A 119.9
C52 C53 H53A 119.9
C55 C54 C53 120.4(3)
C55 C54 H54A 119.8
C53 C54 H54A 119.8
C56 C55 C54 120.1(3)
C56 C55 H55A 120.0
C54 C55 H55A 120.0
C55 C56 C57 119.8(3)
C55 C56 H56A 120.1
C57 C56 H56A 120.1
C52 C57 C56 121.1(3)
C52 C57 H57A 119.4
C56 C57 H57A 119.4
C61 Si4 C76 113.08(11)
C61 Si4 Si5 126.69(8)
C76 Si4 Si5 120.00(8)
C91 Si5 Si4 118.07(7)
C91 Si5 Si6 117.99(7)
Si4 Si5 Si6 121.08(4)
C112 Si6 C106 104.81(10)
C112 Si6 Cl2 107.45(8)
C106 Si6 Cl2 103.52(8)
C112 Si6 Si5 112.64(8)
C106 Si6 Si5 118.54(7)
Cl2 Si6 Si5 109.05(4)
C62 C61 C66 118.3(2)
C62 C61 Si4 117.47(18)
C66 C61 Si4 123.97(18)
C63 C62 C61 120.2(2)
C63 C62 C67 118.6(2)
C61 C62 C67 121.1(2)
C64 C63 C62 121.9(2)
C64 C63 H63A 119.0
C62 C63 H63A 119.0
C63 C64 C65 117.3(2)
C63 C64 C70 123.7(2)
C65 C64 C70 119.0(2)
C66 C65 C64 123.1(2)
C66 C65 H65A 118.4
C64 C65 H65A 118.4
C65 C66 C61 119.0(2)
C65 C66 C73 117.1(2)
C61 C66 C73 123.8(2)
C68 C67 C62 111.2(2)
C68 C67 C69 111.5(2)
C62 C67 C69 112.4(2)
C68 C67 H67A 107.1
C62 C67 H67A 107.1
C69 C67 H67A 107.1
C67 C68 H68A 109.5
C67 C68 H68B 109.5
H68A C68 H68B 109.5
C67 C68 H68C 109.5
H68A C68 H68C 109.5
H68B C68 H68C 109.5
C67 C69 H69A 109.5
C67 C69 H69B 109.5
H69A C69 H69B 109.5
C67 C69 H69C 109.5
H69A C69 H69C 109.5
H69B C69 H69C 109.5
C71 C70 C72 111.1(2)
C71 C70 C64 114.0(2)
C72 C70 C64 110.2(2)
C71 C70 H70A 107.0
C72 C70 H70A 107.0
C64 C70 H70A 107.0
C70 C71 H71A 109.5
C70 C71 H71B 109.5
H71A C71 H71B 109.5
C70 C71 H71C 109.5
H71A C71 H71C 109.5
H71B C71 H71C 109.5
C70 C72 H72A 109.5
C70 C72 H72B 109.5
H72A C72 H72B 109.5
C70 C72 H72C 109.5
H72A C72 H72C 109.5
H72B C72 H72C 109.5
C75 C73 C66 113.5(2)
C75 C73 C74 108.3(2)
C66 C73 C74 111.0(2)
C75 C73 H73A 107.9
C66 C73 H73A 107.9
C74 C73 H73A 107.9
C73 C74 H74A 109.5
C73 C74 H74B 109.5
H74A C74 H74B 109.5
C73 C74 H74C 109.5
H74A C74 H74C 109.5
H74B C74 H74C 109.5
C73 C75 H76A 109.5
C73 C75 H76B 109.5
H76A C75 H76B 109.5
C73 C75 H76C 109.5
H76A C75 H76C 109.5
H76B C75 H76C 109.5
C77 C76 C81 117.8(2)
C77 C76 Si4 124.81(18)
C81 C76 Si4 117.34(19)
C78 C77 C76 119.7(2)
C78 C77 C82 116.1(2)
C76 C77 C82 124.2(2)
C79 C78 C77 122.6(3)
C79 C78 H78A 118.7
C77 C78 H78A 118.7
C78 C79 C80 117.6(3)
C78 C79 C85A 126.0(6)
C80 C79 C85A 113.8(6)
C78 C79 C85 121.0(3)
C80 C79 C85 121.3(3)
C79 C80 C81 122.2(3)
C79 C80 H80A 118.9
C81 C80 H80A 118.9
C80 C81 C76 120.0(3)
C80 C81 C88 118.0(2)
C76 C81 C88 122.0(2)
C77 C82 C83 111.6(2)
C77 C82 C84 112.4(2)
C83 C82 C84 108.8(2)
C77 C82 H82A 108.0
C83 C82 H82A 108.0
C84 C82 H82A 108.0
C82 C83 H83A 109.5
C82 C83 H83B 109.5
H83A C83 H83B 109.5
C82 C83 H83C 109.5
H83A C83 H83C 109.5
H83B C83 H83C 109.5
C82 C84 H84A 109.5
C82 C84 H84B 109.5
H84A C84 H84B 109.5
C82 C84 H84C 109.5
H84A C84 H84C 109.5
H84B C84 H84C 109.5
C86 C85 C87 110.2(4)
C86 C85 C79 116.9(4)
C87 C85 C79 106.3(3)
C86 C85 H85A 107.7
C87 C85 H85A 107.7
C79 C85 H85A 107.7
C79 C85A C86A 100.2(8)
C79 C85A C87A 117.7(9)
C86A C85A C87A 113.5(10)
C79 C85A H85B 108.3
C86A C85A H85B 108.3
C87A C85A H85B 108.3
C85A C86A H86D 109.5
C85A C86A H86E 109.5
H86D C86A H86E 109.5
C85A C86A H86F 109.5
H86D C86A H86F 109.5
H86E C86A H86F 109.5
C85A C87A H87D 109.5
C85A C87A H87E 109.5
H87D C87A H87E 109.5
C85A C87A H87F 109.5
H87D C87A H87F 109.5
H87E C87A H87F 109.5
C81 C88 C89 113.3(2)
C81 C88 C90 111.2(2)
C89 C88 C90 110.9(2)
C81 C88 H88A 107.0
C89 C88 H88A 107.0
C90 C88 H88A 107.0
C88 C89 H89A 109.5
C88 C89 H89B 109.5
H89A C89 H89B 109.5
C88 C89 H89C 109.5
H89A C89 H89C 109.5
H89B C89 H89C 109.5
C88 C90 H90A 109.5
C88 C90 H90B 109.5
H90A C90 H90B 109.5
C88 C90 H90C 109.5
H90A C90 H90C 109.5
H90B C90 H90C 109.5
C92 C91 C96 118.9(2)
C92 C91 Si5 118.74(17)
C96 C91 Si5 122.27(17)
C93 C92 C91 119.5(2)
C93 C92 C97 117.8(2)
C91 C92 C97 122.6(2)
C94 C93 C92 121.9(2)
C94 C93 H93A 119.0
C92 C93 H93A 119.0
C95 C94 C93 117.9(2)
C95 C94 C100 119.9(2)
C93 C94 C100 122.2(2)
C94 C95 C96 123.0(2)
C94 C95 H95A 118.5
C96 C95 H95A 118.5
C95 C96 C91 118.8(2)
C95 C96 C103 118.9(2)
C91 C96 C103 122.3(2)
C92 C97 C99 111.95(19)
C92 C97 C98 112.2(2)
C99 C97 C98 110.9(2)
C92 C97 H97A 107.2
C99 C97 H97A 107.2
C98 C97 H97A 107.2
C97 C98 H98A 109.5
C97 C98 H98B 109.5
H98A C98 H98B 109.5
C97 C98 H98C 109.5
H98A C98 H98C 109.5
H98B C98 H98C 109.5
C97 C99 H99A 109.5
C97 C99 H99B 109.5
H99A C99 H99B 109.5
C97 C99 H99C 109.5
H99A C99 H99C 109.5
H99B C99 H99C 109.5
C94 C100 C102 112.7(2)
C94 C100 C101 111.0(2)
C102 C100 C101 111.3(2)
C94 C100 H10B 107.2
C102 C100 H10B 107.2
C101 C100 H10B 107.2
C100 C101 H10C 109.5
C100 C101 H10D 109.5
H10C C101 H10D 109.5
C100 C101 H10E 109.5
H10C C101 H10E 109.5
H10D C101 H10E 109.5
C100 C102 H10F 109.5
C100 C102 H10G 109.5
H10F C102 H10G 109.5
C100 C102 H10H 109.5
H10F C102 H10H 109.5
H10G C102 H10H 109.5
C104 C103 C96 110.9(2)
C104 C103 C105 111.2(3)
C96 C103 C105 113.6(2)
C104 C103 H10I 106.9
C96 C103 H10I 106.9
C105 C103 H10I 106.9
C103 C104 H10J 109.5
C103 C104 H10K 109.5
H10J C104 H10K 109.5
C103 C104 H10L 109.5
H10J C104 H10L 109.5
H10K C104 H10L 109.5
C103 C105 H10M 109.5
C103 C105 H10N 109.5
H10M C105 H10N 109.5
C103 C105 H10O 109.5
H10M C105 H10O 109.5
H10N C105 H10O 109.5
C111 C106 C107 117.6(2)
C111 C106 Si6 119.17(17)
C107 C106 Si6 122.96(19)
C108 C107 C106 121.0(2)
C108 C107 H10P 119.5
C106 C107 H10P 119.5
C109 C108 C107 120.2(2)
C109 C108 H10Q 119.9
C107 C108 H10Q 119.9
C108 C109 C110 119.7(2)
C108 C109 H10R 120.1
C110 C109 H10R 120.1
C111 C110 C109 120.0(2)
C111 C110 H11D 120.0
C109 C110 H11D 120.0
C110 C111 C106 121.5(2)
C110 C111 H11E 119.3
C106 C111 H11E 119.3
C113 C112 C117 118.4(2)
C113 C112 Si6 123.98(19)
C117 C112 Si6 117.56(18)
C112 C113 C114 120.1(2)
C112 C113 H11F 119.9
C114 C113 H11F 119.9
C115 C114 C113 119.9(2)
C115 C114 H11G 120.0
C113 C114 H11G 120.0
C114 C115 C116 120.8(2)
C114 C115 H11H 119.6
C116 C115 H11H 119.6
C115 C116 C117 119.3(3)
C115 C116 H11I 120.4
C117 C116 H11I 120.4
C116 C117 C112 121.4(2)
C116 C117 H11J 119.3
C112 C117 H11J 119.3
C121 Si7 C136 109.41(10)
C121 Si7 Si8 122.62(8)
C136 Si7 Si8 126.55(8)
C151 Si8 Si7 121.87(8)
C151 Si8 Si9 114.00(8)
Si7 Si8 Si9 120.67(4)
C172 Si9 C166 110.57(11)
C172 Si9 Cl3 108.56(9)
C166 Si9 Cl3 102.14(8)
C172 Si9 Si8 112.11(8)
C166 Si9 Si8 112.34(7)
Cl3 Si9 Si8 110.63(4)
C122 C121 C126 118.3(2)
C122 C121 Si7 117.02(17)
C126 C121 Si7 124.08(18)
C123 C122 C121 120.2(2)
C123 C122 C127 118.4(2)
C121 C122 C127 121.4(2)
C124 C123 C122 121.9(2)
C124 C123 H12D 119.0
C122 C123 H12D 119.0
C123 C124 C125 117.4(2)
C123 C124 C130 120.6(2)
C125 C124 C130 121.9(2)
C124 C125 C126 123.0(2)
C124 C125 H12E 118.5
C126 C125 H12E 118.5
C125 C126 C121 119.0(2)
C125 C126 C133 117.7(2)
C121 C126 C133 123.2(2)
C122 C127 C129 110.92(19)
C122 C127 C128 112.1(2)
C129 C127 C128 111.5(2)
C122 C127 H12F 107.4
C129 C127 H12F 107.4
C128 C127 H12F 107.4
C127 C128 H12G 109.5
C127 C128 H12H 109.5
H12G C128 H12H 109.5
C127 C128 H12I 109.5
H12G C128 H12I 109.5
H12H C128 H12I 109.5
C127 C129 H12J 109.5
C127 C129 H12K 109.5
H12J C129 H12K 109.5
C127 C129 H12L 109.5
H12J C129 H12L 109.5
H12K C129 H12L 109.5
C124 C130 C131 110.6(2)
C124 C130 C132 112.6(2)
C131 C130 C132 111.0(2)
C124 C130 H13B 107.4
C131 C130 H13B 107.4
C132 C130 H13B 107.4
C130 C131 H13C 109.5
C130 C131 H13D 109.5
H13C C131 H13D 109.5
C130 C131 H13E 109.5
H13C C131 H13E 109.5
H13D C131 H13E 109.5
C130 C132 H13F 109.5
C130 C132 H13G 109.5
H13F C132 H13G 109.5
C130 C132 H13H 109.5
H13F C132 H13H 109.5
H13G C132 H13H 109.5
C126 C133 C135 110.6(2)
C126 C133 C134 114.0(2)
C135 C133 C134 108.2(2)
C126 C133 H13I 107.9
C135 C133 H13I 107.9
C134 C133 H13I 107.9
C133 C134 H13J 109.5
C133 C134 H13K 109.5
H13J C134 H13K 109.5
C133 C134 H13L 109.5
H13J C134 H13L 109.5
H13K C134 H13L 109.5
C133 C135 H13M 109.5
C133 C135 H13N 109.5
H13M C135 H13N 109.5
C133 C135 H13O 109.5
H13M C135 H13O 109.5
H13N C135 H13O 109.5
C137 C136 C141 118.3(2)
C137 C136 Si7 125.42(18)
C141 C136 Si7 116.02(17)
C138 C137 C136 118.8(2)
C138 C137 C142 117.9(2)
C136 C137 C142 123.3(2)
C139 C138 C137 122.7(2)
C139 C138 H13P 118.7
C137 C138 H13P 118.7
C140 C139 C138 117.8(2)
C140 C139 C145 120.0(2)
C138 C139 C145 122.2(2)
C139 C140 C141 122.2(2)
C139 C140 H14D 118.9
C141 C140 H14D 118.9
C140 C141 C136 120.1(2)
C140 C141 C148 117.8(2)
C136 C141 C148 122.1(2)
C137 C142 C144 112.9(2)
C137 C142 C143 111.1(2)
C144 C142 C143 110.1(2)
C137 C142 H14E 107.5
C144 C142 H14E 107.5
C143 C142 H14E 107.5
C142 C143 H14F 109.5
C142 C143 H14G 109.5
H14F C143 H14G 109.5
C142 C143 H14H 109.5
H14F C143 H14H 109.5
H14G C143 H14H 109.5
C142 C144 H14I 109.5
C142 C144 H14J 109.5
H14I C144 H14J 109.5
C142 C144 H14K 109.5
H14I C144 H14K 109.5
H14J C144 H14K 109.5
C146 C145 C139 113.9(2)
C146 C145 C147 111.7(2)
C139 C145 C147 109.6(2)
C146 C145 H14L 107.1
C139 C145 H14L 107.1
C147 C145 H14L 107.1
C145 C146 H14M 109.5
C145 C146 H14N 109.5
H14M C146 H14N 109.5
C145 C146 H14O 109.5
H14M C146 H14O 109.5
H14N C146 H14O 109.5
C145 C147 H14P 109.5
C145 C147 H14Q 109.5
H14P C147 H14Q 109.5
C145 C147 H14R 109.5
H14P C147 H14R 109.5
H14Q C147 H14R 109.5
C141 C148 C150 112.9(2)
C141 C148 C149 111.0(2)
C150 C148 C149 111.2(2)
C141 C148 H14S 107.1
C150 C148 H14S 107.1
C149 C148 H14S 107.1
C148 C149 H14T 109.5
C148 C149 H14U 109.5
H14T C149 H14U 109.5
C148 C149 H14V 109.5
H14T C149 H14V 109.5
H14U C149 H14V 109.5
C148 C150 H15D 109.5
C148 C150 H15E 109.5
H15D C150 H15E 109.5
C148 C150 H15F 109.5
H15D C150 H15F 109.5
H15E C150 H15F 109.5
C152 C151 C156 119.2(2)
C152 C151 Si8 118.50(17)
C156 C151 Si8 122.19(18)
C153 C152 C151 119.3(2)
C153 C152 C157 118.7(2)
C151 C152 C157 122.0(2)
C152 C153 C154 121.5(2)
C152 C153 H15G 119.2
C154 C153 H15G 119.2
C155 C154 C153 118.3(2)
C155 C154 C160 120.4(2)
C153 C154 C160 121.3(2)
C154 C155 C156 122.4(2)
C154 C155 H15H 118.8
C156 C155 H15H 118.8
C155 C156 C151 119.1(2)
C155 C156 C163 118.1(2)
C151 C156 C163 122.8(2)
C159 C157 C152 112.9(2)
C159 C157 C158 110.8(2)
C152 C157 C158 111.6(2)
C159 C157 H15I 107.1
C152 C157 H15I 107.1
C158 C157 H15I 107.1
C157 C158 H15J 109.5
C157 C158 H15K 109.5
H15J C158 H15K 109.5
C157 C158 H15L 109.5
H15J C158 H15L 109.5
H15K C158 H15L 109.5
C157 C159 H15M 109.5
C157 C159 H15N 109.5
H15M C159 H15N 109.5
C157 C159 H15O 109.5
H15M C159 H15O 109.5
H15N C159 H15O 109.5
C161 C160 C162 111.8(2)
C161 C160 C154 111.2(2)
C162 C160 C154 112.6(2)
C161 C160 H16A 107.0
C162 C160 H16A 107.0
C154 C160 H16A 107.0
C160 C161 H16B 109.5
C160 C161 H16C 109.5
H16B C161 H16C 109.5
C160 C161 H16D 109.5
H16B C161 H16D 109.5
H16C C161 H16D 109.5
C160 C162 H16E 109.5
C160 C162 H16F 109.5
H16E C162 H16F 109.5
C160 C162 H16G 109.5
H16E C162 H16G 109.5
H16F C162 H16G 109.5
C164 C163 C156 112.8(2)
C164 C163 C165 111.6(2)
C156 C163 C165 109.7(2)
C164 C163 H16H 107.5
C156 C163 H16H 107.5
C165 C163 H16H 107.5
C163 C164 H16I 109.5
C163 C164 H16J 109.5
H16I C164 H16J 109.5
C163 C164 H16K 109.5
H16I C164 H16K 109.5
H16J C164 H16K 109.5
C163 C165 H16L 109.5
C163 C165 H16M 109.5
H16L C165 H16M 109.5
C163 C165 H16N 109.5
H16L C165 H16N 109.5
H16M C165 H16N 109.5
C167 C166 C171 117.8(2)
C167 C166 Si9 121.59(18)
C171 C166 Si9 120.57(19)
C168 C167 C166 121.2(2)
C168 C167 H16O 119.4
C166 C167 H16O 119.4
C169 C168 C167 119.8(2)
C169 C168 H16P 120.1
C167 C168 H16P 120.1
C170 C169 C168 120.1(2)
C170 C169 H16Q 119.9
C168 C169 H16Q 119.9
C169 C170 C171 120.0(2)
C169 C170 H17A 120.0
C171 C170 H17A 120.0
C170 C171 C166 121.1(2)
C170 C171 H17B 119.5
C166 C171 H17B 119.5
C173 C172 C177 117.6(2)
C173 C172 Si9 121.05(18)
C177 C172 Si9 121.3(2)
C172 C173 C174 121.5(3)
C172 C173 H17C 119.2
C174 C173 H17C 119.2
C175 C174 C173 119.9(3)
C175 C174 H17D 120.1
C173 C174 H17D 120.1
C176 C175 C174 119.9(3)
C176 C175 H17E 120.0
C174 C175 H17E 120.0
C175 C176 C177 120.5(3)
C175 C176 H17F 119.7
C177 C176 H17F 119.7
C176 C177 C172 120.5(3)
C176 C177 H17G 119.7
C172 C177 H17G 119.7
C181 Si10 C196 114.07(10)
C181 Si10 Si11 125.56(8)
C196 Si10 Si11 120.20(8)
C211 Si11 Si10 119.12(8)
C211 Si11 Si12 117.88(7)
Si10 Si11 Si12 122.06(4)
C232 Si12 C226 108.69(11)
C232 Si12 Cl4 107.90(8)
C226 Si12 Cl4 103.34(8)
C232 Si12 Si11 111.51(8)
C226 Si12 Si11 116.39(8)
Cl4 Si12 Si11 108.43(4)
C186 C181 C182 118.1(2)
C186 C181 Si10 125.09(18)
C182 C181 Si10 116.65(17)
C183 C182 C181 120.0(2)
C183 C182 C187 117.6(2)
C181 C182 C187 122.3(2)
C184 C183 C182 122.2(2)
C184 C183 H18B 118.9
C182 C183 H18B 118.9
C183 C184 C185 117.6(2)
C183 C184 C190 120.9(2)
C185 C184 C190 121.4(2)
C184 C185 C186 122.5(2)
C184 C185 H18C 118.8
C186 C185 H18C 118.8
C185 C186 C181 119.5(2)
C185 C186 C193 116.8(2)
C181 C186 C193 123.6(2)
C182 C187 C188 110.7(2)
C182 C187 C189 112.4(2)
C188 C187 C189 111.9(2)
C182 C187 H18D 107.2
C188 C187 H18D 107.2
C189 C187 H18D 107.2
C187 C188 H18E 109.5
C187 C188 H18F 109.5
H18E C188 H18F 109.5
C187 C188 H18G 109.5
H18E C188 H18G 109.5
H18F C188 H18G 109.5
C187 C189 H18H 109.5
C187 C189 H18I 109.5
H18H C189 H18I 109.5
C187 C189 H18J 109.5
H18H C189 H18J 109.5
H18I C189 H18J 109.5
C191 C190 C192 111.1(3)
C191 C190 C184 109.7(2)
C192 C190 C184 113.8(2)
C191 C190 H19A 107.3
C192 C190 H19A 107.3
C184 C190 H19A 107.3
C190 C191 H19B 109.5
C190 C191 H19C 109.5
H19B C191 H19C 109.5
C190 C191 H19D 109.5
H19B C191 H19D 109.5
H19C C191 H19D 109.5
C190 C192 H19E 109.5
C190 C192 H19F 109.5
H19E C192 H19F 109.5
C190 C192 H19G 109.5
H19E C192 H19G 109.5
H19F C192 H19G 109.5
C194 C193 C195 108.8(2)
C194 C193 C186 114.1(2)
C195 C193 C186 109.8(2)
C194 C193 H19H 108.0
C195 C193 H19H 108.0
C186 C193 H19H 108.0
C193 C194 H19I 109.5
C193 C194 H19J 109.5
H19I C194 H19J 109.5
C193 C194 H19K 109.5
H19I C194 H19K 109.5
H19J C194 H19K 109.5
C193 C195 H19L 109.5
C193 C195 H19M 109.5
H19L C195 H19M 109.5
C193 C195 H19N 109.5
H19L C195 H19N 109.5
H19M C195 H19N 109.5
C197 C196 C201 117.7(2)
C197 C196 Si10 125.10(18)
C201 C196 Si10 117.16(18)
C198 C197 C196 119.9(2)
C198 C197 C202 116.2(2)
C196 C197 C202 123.9(2)
C199 C198 C197 122.5(2)
C199 C198 H19O 118.8
C197 C198 H19O 118.8
C198 C199 C200 117.1(2)
C198 C199 C205 123.5(2)
C200 C199 C205 119.4(2)
C199 C200 C201 122.9(2)
C199 C200 H20B 118.6
C201 C200 H20B 118.6
C200 C201 C196 119.9(2)
C200 C201 C208 118.7(2)
C196 C201 C208 121.4(2)
C197 C202 C204 112.8(2)
C197 C202 C203 111.0(2)
C204 C202 C203 108.8(2)
C197 C202 H20C 108.0
C204 C202 H20C 108.0
C203 C202 H20C 108.0
C202 C203 H20D 109.5
C202 C203 H20E 109.5
H20D C203 H20E 109.5
C202 C203 H20F 109.5
H20D C203 H20F 109.5
H20E C203 H20F 109.5
C202 C204 H20G 109.5
C202 C204 H20H 109.5
H20G C204 H20H 109.5
C202 C204 H20I 109.5
H20G C204 H20I 109.5
H20H C204 H20I 109.5
C206 C205 C199 114.6(2)
C206 C205 C207 110.2(2)
C199 C205 C207 109.0(2)
C206 C205 H20J 107.6
C199 C205 H20J 107.6
C207 C205 H20J 107.6
C205 C206 H20K 109.5
C205 C206 H20L 109.5
H20K C206 H20L 109.5
C205 C206 H20M 109.5
H20K C206 H20M 109.5
H20L C206 H20M 109.5
C205 C207 H20N 109.5
C205 C207 H20O 109.5
H20N C207 H20O 109.5
C205 C207 H20P 109.5
H20N C207 H20P 109.5
H20O C207 H20P 109.5
C201 C208 C210 110.8(2)
C201 C208 C209 112.5(2)
C210 C208 C209 111.3(2)
C201 C208 H20Q 107.3
C210 C208 H20Q 107.3
C209 C208 H20Q 107.3
C208 C209 H20R 109.5
C208 C209 H20S 109.5
H20R C209 H20S 109.5
C208 C209 H20T 109.5
H20R C209 H20T 109.5
H20S C209 H20T 109.5
C208 C210 H21A 109.5
C208 C210 H21B 109.5
H21A C210 H21B 109.5
C208 C210 H21C 109.5
H21A C210 H21C 109.5
H21B C210 H21C 109.5
C212 C211 C216 118.7(2)
C212 C211 Si11 118.36(17)
C216 C211 Si11 122.87(18)
C213 C212 C211 119.8(2)
C213 C212 C217 116.9(2)
C211 C212 C217 123.3(2)
C214 C213 C212 122.3(2)
C214 C213 H21D 118.8
C212 C213 H21D 118.8
C215 C214 C213 117.7(2)
C215 C214 C220 123.9(2)
C213 C214 C220 118.5(2)
C214 C215 C216 122.7(2)
C214 C215 H21E 118.7
C216 C215 H21E 118.7
C215 C216 C211 118.9(2)
C215 C216 C223 119.0(2)
C211 C216 C223 122.2(2)
C212 C217 C219 112.37(19)
C212 C217 C218 111.24(19)
C219 C217 C218 110.6(2)
C212 C217 H21F 107.5
C219 C217 H21F 107.5
C218 C217 H21F 107.5
C217 C218 H21G 109.5
C217 C218 H21H 109.5
H21G C218 H21H 109.5
C217 C218 H21I 109.5
H21G C218 H21I 109.5
H21H C218 H21I 109.5
C217 C219 H21J 109.5
C217 C219 H21K 109.5
H21J C219 H21K 109.5
C217 C219 H21L 109.5
H21J C219 H21L 109.5
H21K C219 H21L 109.5
C222 C220 C214 113.9(2)
C222 C220 C221 110.1(2)
C214 C220 C221 109.9(2)
C222 C220 H22B 107.6
C214 C220 H22B 107.6
C221 C220 H22B 107.6
C220 C221 H22C 109.5
C220 C221 H22D 109.5
H22C C221 H22D 109.5
C220 C221 H22E 109.5
H22C C221 H22E 109.5
H22D C221 H22E 109.5
C220 C222 H22F 109.5
C220 C222 H22G 109.5
H22F C222 H22G 109.5
C220 C222 H22H 109.5
H22F C222 H22H 109.5
H22G C222 H22H 109.5
C224 C223 C225 110.9(3)
C224 C223 C216 114.1(2)
C225 C223 C216 110.7(2)
C224 C223 H22I 106.9
C225 C223 H22I 106.9
C216 C223 H22I 106.9
C223 C224 H22J 109.5
C223 C224 H22K 109.5
H22J C224 H22K 109.5
C223 C224 H22L 109.5
H22J C224 H22L 109.5
H22K C224 H22L 109.5
C223 C225 H22M 109.5
C223 C225 H22N 109.5
H22M C225 H22N 109.5
C223 C225 H22O 109.5
H22M C225 H22O 109.5
H22N C225 H22O 109.5
C227 C226 C231 117.5(2)
C227 C226 Si12 120.47(18)
C231 C226 Si12 121.94(18)
C228 C227 C226 121.1(2)
C228 C227 H22P 119.4
C226 C227 H22P 119.4
C229 C228 C227 120.3(2)
C229 C228 H22Q 119.8
C227 C228 H22Q 119.8
C230 C229 C228 119.7(2)
C230 C229 H22R 120.2
C228 C229 H22R 120.2
C229 C230 C231 120.2(2)
C229 C230 H23D 119.9
C231 C230 H23D 119.9
C230 C231 C226 121.2(2)
C230 C231 H23E 119.4
C226 C231 H23E 119.4
C233 C232 C237 118.2(2)
C233 C232 Si12 121.70(19)
C237 C232 Si12 120.1(2)
C234 C233 C232 121.3(3)
C234 C233 H23F 119.3
C232 C233 H23F 119.3
C235 C234 C233 119.4(3)
C235 C234 H23G 120.3
C233 C234 H23G 120.3
C234 C235 C236 120.8(3)
C234 C235 H23H 119.6
C236 C235 H23H 119.6
C235 C236 C237 119.8(3)
C235 C236 H23I 120.1
C237 C236 H23I 120.1
C236 C237 C232 120.5(3)
C236 C237 H23J 119.8
C232 C237 H23J 119.8
C242 C241 H24D 109.5
C242 C241 H24E 109.5
H24D C241 H24E 109.5
C242 C241 H24F 109.5
H24D C241 H24F 109.5
H24E C241 H24F 109.5
C243 C242 C241 111.15(10)
C243 C242 H24G 109.4
C241 C242 H24G 109.4
C243 C242 H24H 109.4
C241 C242 H24H 109.4
H24G C242 H24H 108.0
C242 C243 C244 111.26(10)
C242 C243 H24I 109.4
C244 C243 H24I 109.4
C242 C243 H24J 109.4
C244 C243 H24J 109.4
H24I C243 H24J 108.0
C243 C244 C245 111.10(10)
C243 C244 H24K 109.4
C245 C244 H24K 109.4
C243 C244 H24L 109.4
C245 C244 H24L 109.4
H24K C244 H24L 108.0
C244 C245 H24M 109.5
C244 C245 H24N 109.5
H24M C245 H24N 109.5
C244 C245 H24O 109.5
H24M C245 H24O 109.5
H24N C245 H24O 109.5
C247 C246 H24P 109.5
C247 C246 H24Q 109.5
H24P C246 H24Q 109.5
C247 C246 H24R 109.5
H24P C246 H24R 109.5
H24Q C246 H24R 109.5
C248 C247 C246 111.02(10)
C248 C247 H24S 109.4
C246 C247 H24S 109.4
C248 C247 H24T 109.4
C246 C247 H24T 109.4
H24S C247 H24T 108.0
C249 C248 C247 111.39(10)
C249 C248 H24U 109.3
C247 C248 H24U 109.3
C249 C248 H24V 109.3
C247 C248 H24V 109.3
H24U C248 H24V 108.0
C248 C249 C250 111.10(10)
C248 C249 H24W 109.4
C250 C249 H24W 109.4
C248 C249 H24X 109.4
C250 C249 H24X 109.4
H24W C249 H24X 108.0
C249 C250 H25B 109.5
C249 C250 H25C 109.5
H25B C250 H25C 109.5
C249 C250 H25D 109.5
H25B C250 H25D 109.5
H25C C250 H25D 109.5

loop_
_geom_bond_atom_site_label_1
_geom_bond_atom_site_label_2
_geom_bond_distance
Si1 C1 1.893(2)
Si1 C16 1.904(2)
Si1 Si2 2.1898(9)
Si2 C31 1.883(2)
Si2 Si3 2.3162(9)
Si3 C52 1.866(3)
Si3 C46 1.874(2)
Si3 Cl1 2.0973(9)
C1 C6 1.417(3)
C1 C2 1.418(3)
C2 C3 1.397(3)
C2 C7 1.520(3)
C3 C4 1.388(4)
C3 H3A 0.9500
C4 C5 1.378(4)
C4 C10 1.527(3)
C5 C6 1.397(3)
C5 H5A 0.9500
C6 C13 1.520(3)
C7 C9 1.535(4)
C7 C8 1.542(3)
C7 H7A 1.0000
C8 H8A 0.9800
C8 H8B 0.9800
C8 H8C 0.9800
C9 H9A 0.9800
C9 H9B 0.9800
C9 H9C 0.9800
C10 C11 1.509(4)
C10 C12 1.509(4)
C10 H10A 1.0000
C11 H11A 0.9800
C11 H11B 0.9800
C11 H11C 0.9800
C12 H12A 0.9800
C12 H12B 0.9800
C12 H12C 0.9800
C13 C14 1.523(4)
C13 C15 1.529(4)
C13 H13A 1.0000
C14 H14A 0.9800
C14 H14B 0.9800
C14 H14C 0.9800
C15 H15A 0.9800
C15 H15B 0.9800
C15 H15C 0.9800
C16 C21 1.413(3)
C16 C17 1.421(3)
C17 C18 1.391(3)
C17 C22 1.515(3)
C18 C19 1.390(3)
C18 H18A 0.9500
C19 C20 1.386(3)
C19 C25 1.514(3)
C20 C21 1.398(3)
C20 H20A 0.9500
C21 C28 1.519(3)
C22 C23 1.529(3)
C22 C24 1.534(3)
C22 H22A 1.0000
C23 H23A 0.9800
C23 H23B 0.9800
C23 H23C 0.9800
C24 H24A 0.9800
C24 H24B 0.9800
C24 H24C 0.9800
C25 C26 1.524(4)
C25 C27 1.524(4)
C25 H25A 1.0000
C26 H26A 0.9800
C26 H26B 0.9800
C26 H26C 0.9800
C27 H27A 0.9800
C27 H27B 0.9800
C27 H27C 0.9800
C28 C30 1.529(3)
C28 C29 1.533(3)
C28 H28A 1.0000
C29 H29A 0.9800
C29 H29B 0.9800
C29 H29C 0.9800
C30 H30A 0.9800
C30 H30B 0.9800
C30 H30C 0.9800
C31 C36 1.410(3)
C31 C32 1.412(3)
C32 C33 1.388(3)
C32 C37 1.524(3)
C33 C34 1.395(3)
C33 H33A 0.9500
C34 C35 1.387(3)
C34 C40 1.519(3)
C35 C36 1.397(3)
C35 H35A 0.9500
C36 C43 1.525(3)
C37 C38 1.520(4)
C37 C39 1.526(4)
C37 H37A 1.0000
C38 H38A 0.9800
C38 H38B 0.9800
C38 H38C 0.9800
C39 H39A 0.9800
C39 H39B 0.9800
C39 H39C 0.9800
C40 C42 1.524(4)
C40 C41 1.525(4)
C40 H40A 1.0000
C41 H41A 0.9800
C41 H41B 0.9800
C41 H41C 0.9800
C42 H42A 0.9800
C42 H42B 0.9800
C42 H42C 0.9800
C43 C44 1.516(4)
C43 C45 1.525(3)
C43 H43A 1.0000
C44 H44A 0.9800
C44 H44B 0.9800
C44 H44C 0.9800
C45 H45A 0.9800
C45 H45B 0.9800
C45 H45C 0.9800
C46 C51 1.395(3)
C46 C47 1.399(4)
C47 C48 1.383(4)
C47 H47A 0.9500
C48 C49 1.385(4)
C48 H48A 0.9500
C49 C50 1.386(4)
C49 H49A 0.9500
C50 C51 1.392(4)
C50 H50A 0.9500
C51 H51A 0.9500
C52 C57 1.383(4)
C52 C53 1.399(4)
C53 C54 1.386(4)
C53 H53A 0.9500
C54 C55 1.379(5)
C54 H54A 0.9500
C55 C56 1.370(5)
C55 H55A 0.9500
C56 C57 1.395(4)
C56 H56A 0.9500
C57 H57A 0.9500
Si4 C61 1.894(2)
Si4 C76 1.902(2)
Si4 Si5 2.1797(9)
Si5 C91 1.893(2)
Si5 Si6 2.3266(9)
Si6 C112 1.863(2)
Si6 C106 1.877(2)
Si6 Cl2 2.0985(8)
C61 C62 1.414(3)
C61 C66 1.420(3)
C62 C63 1.395(3)
C62 C67 1.525(3)
C63 C64 1.390(4)
C63 H63A 0.9500
C64 C65 1.393(3)
C64 C70 1.525(3)
C65 C66 1.391(3)
C65 H65A 0.9500
C66 C73 1.527(3)
C67 C68 1.522(4)
C67 C69 1.527(3)
C67 H67A 1.0000
C68 H68A 0.9800
C68 H68B 0.9800
C68 H68C 0.9800
C69 H69A 0.9800
C69 H69B 0.9800
C69 H69C 0.9800
C70 C71 1.509(4)
C70 C72 1.520(4)
C70 H70A 1.0000
C71 H71A 0.9800
C71 H71B 0.9800
C71 H71C 0.9800
C72 H72A 0.9800
C72 H72B 0.9800
C72 H72C 0.9800
C73 C75 1.525(4)
C73 C74 1.534(4)
C73 H73A 1.0000
C74 H74A 0.9800
C74 H74B 0.9800
C74 H74C 0.9800
C75 H76A 0.9800
C75 H76B 0.9800
C75 H76C 0.9800
C76 C77 1.416(3)
C76 C81 1.422(3)
C77 C78 1.398(3)
C77 C82 1.518(3)
C78 C79 1.379(4)
C78 H78A 0.9500
C79 C80 1.390(4)
C79 C85A 1.483(12)
C79 C85 1.572(5)
C80 C81 1.392(4)
C80 H80A 0.9500
C81 C88 1.517(4)
C82 C83 1.533(4)
C82 C84 1.534(3)
C82 H82A 1.0000
C83 H83A 0.9800
C83 H83B 0.9800
C83 H83C 0.9800
C84 H84A 0.9800
C84 H84B 0.9800
C84 H84C 0.9800
C85 C86 1.522(6)
C85 C87 1.532(6)
C85 H85A 1.0000
C86 H86A 0.9800
C86 H86B 0.9800
C86 H86C 0.9800
C87 H87A 0.9800
C87 H87B 0.9800
C87 H87C 0.9800
C85A C86A 1.487(14)
C85A C87A 1.537(16)
C85A H85B 1.0000
C86A H86D 0.9800
C86A H86E 0.9800
C86A H86F 0.9800
C87A H87D 0.9800
C87A H87E 0.9800
C87A H87F 0.9800
C88 C89 1.531(4)
C88 C90 1.535(4)
C88 H88A 1.0000
C89 H89A 0.9800
C89 H89B 0.9800
C89 H89C 0.9800
C90 H90A 0.9800
C90 H90B 0.9800
C90 H90C 0.9800
C91 C92 1.412(3)
C91 C96 1.428(3)
C92 C93 1.398(3)
C92 C97 1.523(3)
C93 C94 1.391(3)
C93 H93A 0.9500
C94 C95 1.386(3)
C94 C100 1.517(3)
C95 C96 1.387(3)
C95 H95A 0.9500
C96 C103 1.518(3)
C97 C99 1.526(3)
C97 C98 1.535(3)
C97 H97A 1.0000
C98 H98A 0.9800
C98 H98B 0.9800
C98 H98C 0.9800
C99 H99A 0.9800
C99 H99B 0.9800
C99 H99C 0.9800
C100 C102 1.529(4)
C100 C101 1.530(3)
C100 H10B 1.0000
C101 H10C 0.9800
C101 H10D 0.9800
C101 H10E 0.9800
C102 H10F 0.9800
C102 H10G 0.9800
C102 H10H 0.9800
C103 C104 1.518(4)
C103 C105 1.523(4)
C103 H10I 1.0000
C104 H10J 0.9800
C104 H10K 0.9800
C104 H10L 0.9800
C105 H10M 0.9800
C105 H10N 0.9800
C105 H10O 0.9800
C106 C111 1.394(3)
C106 C107 1.396(3)
C107 C108 1.389(4)
C107 H10P 0.9500
C108 C109 1.376(4)
C108 H10Q 0.9500
C109 C110 1.385(4)
C109 H10R 0.9500
C110 C111 1.383(3)
C110 H11D 0.9500
C111 H11E 0.9500
C112 C113 1.390(3)
C112 C117 1.403(3)
C113 C114 1.403(4)
C113 H11F 0.9500
C114 C115 1.378(4)
C114 H11G 0.9500
C115 C116 1.380(4)
C115 H11H 0.9500
C116 C117 1.382(4)
C116 H11I 0.9500
C117 H11J 0.9500
Si7 C121 1.891(2)
Si7 C136 1.905(2)
Si7 Si8 2.1767(9)
Si8 C151 1.885(2)
Si8 Si9 2.3177(9)
Si9 C172 1.862(3)
Si9 C166 1.873(2)
Si9 Cl3 2.0967(9)
C121 C122 1.413(3)
C121 C126 1.418(3)
C122 C123 1.395(3)
C122 C127 1.524(3)
C123 C124 1.387(3)
C123 H12D 0.9500
C124 C125 1.389(3)
C124 C130 1.522(3)
C125 C126 1.397(3)
C125 H12E 0.9500
C126 C133 1.516(3)
C127 C129 1.532(3)
C127 C128 1.534(3)
C127 H12F 1.0000
C128 H12G 0.9800
C128 H12H 0.9800
C128 H12I 0.9800
C129 H12J 0.9800
C129 H12K 0.9800
C129 H12L 0.9800
C130 C131 1.522(4)
C130 C132 1.536(4)
C130 H13B 1.0000
C131 H13C 0.9800
C131 H13D 0.9800
C131 H13E 0.9800
C132 H13F 0.9800
C132 H13G 0.9800
C132 H13H 0.9800
C133 C135 1.533(4)
C133 C134 1.534(4)
C133 H13I 1.0000
C134 H13J 0.9800
C134 H13K 0.9800
C134 H13L 0.9800
C135 H13M 0.9800
C135 H13N 0.9800
C135 H13O 0.9800
C136 C137 1.413(3)
C136 C141 1.416(3)
C137 C138 1.411(3)
C137 C142 1.514(3)
C138 C139 1.382(4)
C138 H13P 0.9500
C139 C140 1.376(4)
C139 C145 1.527(3)
C140 C141 1.395(3)
C140 H14D 0.9500
C141 C148 1.508(3)
C142 C144 1.531(3)
C142 C143 1.535(3)
C142 H14E 1.0000
C143 H14F 0.9800
C143 H14G 0.9800
C143 H14H 0.9800
C144 H14I 0.9800
C144 H14J 0.9800
C144 H14K 0.9800
C145 C146 1.514(4)
C145 C147 1.530(4)
C145 H14L 1.0000
C146 H14M 0.9800
C146 H14N 0.9800
C146 H14O 0.9800
C147 H14P 0.9800
C147 H14Q 0.9800
C147 H14R 0.9800
C148 C150 1.527(3)
C148 C149 1.531(3)
C148 H14S 1.0000
C149 H14T 0.9800
C149 H14U 0.9800
C149 H14V 0.9800
C150 H15D 0.9800
C150 H15E 0.9800
C150 H15F 0.9800
C151 C152 1.411(3)
C151 C156 1.415(3)
C152 C153 1.397(3)
C152 C157 1.528(3)
C153 C154 1.402(4)
C153 H15G 0.9500
C154 C155 1.375(4)
C154 C160 1.524(3)
C155 C156 1.397(3)
C155 H15H 0.9500
C156 C163 1.525(4)
C157 C159 1.526(3)
C157 C158 1.528(3)
C157 H15I 1.0000
C158 H15J 0.9800
C158 H15K 0.9800
C158 H15L 0.9800
C159 H15M 0.9800
C159 H15N 0.9800
C159 H15O 0.9800
C160 C161 1.499(4)
C160 C162 1.508(4)
C160 H16A 1.0000
C161 H16B 0.9800
C161 H16C 0.9800
C161 H16D 0.9800
C162 H16E 0.9800
C162 H16F 0.9800
C162 H16G 0.9800
C163 C164 1.520(4)
C163 C165 1.531(4)
C163 H16H 1.0000
C164 H16I 0.9800
C164 H16J 0.9800
C164 H16K 0.9800
C165 H16L 0.9800
C165 H16M 0.9800
C165 H16N 0.9800
C166 C167 1.397(3)
C166 C171 1.400(3)
C167 C168 1.385(4)
C167 H16O 0.9500
C168 C169 1.384(4)
C168 H16P 0.9500
C169 C170 1.383(4)
C169 H16Q 0.9500
C170 C171 1.384(4)
C170 H17A 0.9500
C171 H17B 0.9500
C172 C173 1.386(4)
C172 C177 1.400(4)
C173 C174 1.394(4)
C173 H17C 0.9500
C174 C175 1.376(4)
C174 H17D 0.9500
C175 C176 1.367(5)
C175 H17E 0.9500
C176 C177 1.398(4)
C176 H17F 0.9500
C177 H17G 0.9500
Si10 C181 1.893(2)
Si10 C196 1.907(2)
Si10 Si11 2.1726(9)
Si11 C211 1.896(2)
Si11 Si12 2.3244(9)
Si12 C232 1.866(2)
Si12 C226 1.871(2)
Si12 Cl4 2.0980(9)
C181 C186 1.411(3)
C181 C182 1.418(3)
C182 C183 1.392(3)
C182 C187 1.520(3)
C183 C184 1.383(4)
C183 H18B 0.9500
C184 C185 1.391(3)
C184 C190 1.518(3)
C185 C186 1.395(3)
C185 H18C 0.9500
C186 C193 1.532(3)
C187 C188 1.527(4)
C187 C189 1.529(4)
C187 H18D 1.0000
C188 H18E 0.9800
C188 H18F 0.9800
C188 H18G 0.9800
C189 H18H 0.9800
C189 H18I 0.9800
C189 H18J 0.9800
C190 C191 1.505(4)
C190 C192 1.516(4)
C190 H19A 1.0000
C191 H19B 0.9800
C191 H19C 0.9800
C191 H19D 0.9800
C192 H19E 0.9800
C192 H19F 0.9800
C192 H19G 0.9800
C193 C194 1.531(4)
C193 C195 1.531(4)
C193 H19H 1.0000
C194 H19I 0.9800
C194 H19J 0.9800
C194 H19K 0.9800
C195 H19L 0.9800
C195 H19M 0.9800
C195 H19N 0.9800
C196 C197 1.411(3)
C196 C201 1.419(3)
C197 C198 1.403(3)
C197 C202 1.521(3)
C198 C199 1.385(4)
C198 H19O 0.9500
C199 C200 1.385(4)
C199 C205 1.526(3)
C200 C201 1.391(3)
C200 H20B 0.9500
C201 C208 1.516(3)
C202 C204 1.530(3)
C202 C203 1.531(3)
C202 H20C 1.0000
C203 H20D 0.9800
C203 H20E 0.9800
C203 H20F 0.9800
C204 H20G 0.9800
C204 H20H 0.9800
C204 H20I 0.9800
C205 C206 1.521(4)
C205 C207 1.529(4)
C205 H20J 1.0000
C206 H20K 0.9800
C206 H20L 0.9800
C206 H20M 0.9800
C207 H20N 0.9800
C207 H20O 0.9800
C207 H20P 0.9800
C208 C210 1.527(4)
C208 C209 1.534(4)
C208 H20Q 1.0000
C209 H20R 0.9800
C209 H20S 0.9800
C209 H20T 0.9800
C210 H21A 0.9800
C210 H21B 0.9800
C210 H21C 0.9800
C211 C212 1.408(3)
C211 C216 1.416(3)
C212 C213 1.396(3)
C212 C217 1.524(3)
C213 C214 1.385(3)
C213 H21D 0.9500
C214 C215 1.378(3)
C214 C220 1.528(3)
C215 C216 1.407(3)
C215 H21E 0.9500
C216 C223 1.519(3)
C217 C219 1.528(3)
C217 C218 1.533(3)
C217 H21F 1.0000
C218 H21G 0.9800
C218 H21H 0.9800
C218 H21I 0.9800
C219 H21J 0.9800
C219 H21K 0.9800
C219 H21L 0.9800
C220 C222 1.514(4)
C220 C221 1.533(3)
C220 H22B 1.0000
C221 H22C 0.9800
C221 H22D 0.9800
C221 H22E 0.9800
C222 H22F 0.9800
C222 H22G 0.9800
C222 H22H 0.9800
C223 C224 1.516(4)
C223 C225 1.518(4)
C223 H22I 1.0000
C224 H22J 0.9800
C224 H22K 0.9800
C224 H22L 0.9800
C225 H22M 0.9800
C225 H22N 0.9800
C225 H22O 0.9800
C226 C227 1.398(3)
C226 C231 1.399(3)
C227 C228 1.385(4)
C227 H22P 0.9500
C228 C229 1.381(4)
C228 H22Q 0.9500
C229 C230 1.381(4)
C229 H22R 0.9500
C230 C231 1.386(3)
C230 H23D 0.9500
C231 H23E 0.9500
C232 C233 1.396(4)
C232 C237 1.400(4)
C233 C234 1.387(4)
C233 H23F 0.9500
C234 C235 1.373(4)
C234 H23G 0.9500
C235 C236 1.385(5)
C235 H23H 0.9500
C236 C237 1.390(4)
C236 H23I 0.9500
C237 H23J 0.9500
C241 C242 1.5400(10)
C241 H24D 0.9800
C241 H24E 0.9800
C241 H24F 0.9800
C242 C243 1.5391(10)
C242 H24G 0.9900
C242 H24H 0.9900
C243 C244 1.5394(10)
C243 H24I 0.9900
C243 H24J 0.9900
C244 C245 1.5403(10)
C244 H24K 0.9900
C244 H24L 0.9900
C245 H24M 0.9800
C245 H24N 0.9800
C245 H24O 0.9800
C246 C247 1.5416(10)
C246 H24P 0.9800
C246 H24Q 0.9800
C246 H24R 0.9800
C247 C248 1.5390(10)
C247 H24S 0.9900
C247 H24T 0.9900
C248 C249 1.5386(10)
C248 H24U 0.9900
C248 H24V 0.9900
C249 C250 1.5410(10)
C249 H24W 0.9900
C249 H24X 0.9900
C250 H25B 0.9800
C250 H25C 0.9800
C250 H25D 0.9800

loop_
_geom_torsion_atom_site_label_1
_geom_torsion_atom_site_label_2
_geom_torsion_atom_site_label_3
_geom_torsion_atom_site_label_4
_geom_torsion
C1 Si1 Si2 C31 176.97(12)
C16 Si1 Si2 C31 20.94(13)
C1 Si1 Si2 Si3 -35.05(10)
C16 Si1 Si2 Si3 168.93(9)
C31 Si2 Si3 C52 -155.22(11)
Si1 Si2 Si3 C52 54.18(9)
C31 Si2 Si3 C46 -30.45(12)
Si1 Si2 Si3 C46 178.95(9)
C31 Si2 Si3 Cl1 83.28(8)
Si1 Si2 Si3 Cl1 -67.32(5)
C16 Si1 C1 C6 54.60(19)
Si2 Si1 C1 C6 -105.40(17)
C16 Si1 C1 C2 -119.3(2)
Si2 Si1 C1 C2 80.7(2)
C6 C1 C2 C3 -3.6(3)
Si1 C1 C2 C3 170.26(17)
C6 C1 C2 C7 174.1(2)
Si1 C1 C2 C7 -12.1(3)
C1 C2 C3 C4 2.3(4)
C7 C2 C3 C4 -175.4(2)
C2 C3 C4 C5 0.4(4)
C2 C3 C4 C10 180.0(2)
C3 C4 C5 C6 -1.8(4)
C10 C4 C5 C6 178.6(2)
C4 C5 C6 C1 0.4(4)
C4 C5 C6 C13 178.6(2)
C2 C1 C6 C5 2.3(3)
Si1 C1 C6 C5 -172.04(18)
C2 C1 C6 C13 -175.8(2)
Si1 C1 C6 C13 9.9(3)
C3 C2 C7 C9 -70.7(3)
C1 C2 C7 C9 111.6(3)
C3 C2 C7 C8 51.6(3)
C1 C2 C7 C8 -126.1(2)
C5 C4 C10 C11 126.3(3)
C3 C4 C10 C11 -53.3(4)
C5 C4 C10 C12 -107.9(3)
C3 C4 C10 C12 72.5(3)
C5 C6 C13 C14 -64.9(3)
C1 C6 C13 C14 113.2(3)
C5 C6 C13 C15 60.8(3)
C1 C6 C13 C15 -121.1(3)
C1 Si1 C16 C21 -117.6(2)
Si2 Si1 C16 C21 40.4(2)
C1 Si1 C16 C17 54.4(2)
Si2 Si1 C16 C17 -147.56(14)
C21 C16 C17 C18 5.2(3)
Si1 C16 C17 C18 -167.55(18)
C21 C16 C17 C22 -173.1(2)
Si1 C16 C17 C22 14.2(3)
C16 C17 C18 C19 -1.4(4)
C22 C17 C18 C19 176.9(2)
C17 C18 C19 C20 -2.9(4)
C17 C18 C19 C25 175.7(2)
C18 C19 C20 C21 3.4(4)
C25 C19 C20 C21 -175.1(2)
C19 C20 C21 C16 0.4(4)
C19 C20 C21 C28 -178.4(2)
C17 C16 C21 C20 -4.6(3)
Si1 C16 C21 C20 167.28(18)
C17 C16 C21 C28 174.1(2)
Si1 C16 C21 C28 -14.0(3)
C18 C17 C22 C23 62.3(3)
C16 C17 C22 C23 -119.4(2)
C18 C17 C22 C24 -62.9(3)
C16 C17 C22 C24 115.4(2)
C20 C19 C25 C26 113.3(3)
C18 C19 C25 C26 -65.2(3)
C20 C19 C25 C27 -123.3(3)
C18 C19 C25 C27 58.2(3)
C20 C21 C28 C30 70.7(3)
C16 C21 C28 C30 -108.0(2)
C20 C21 C28 C29 -53.4(3)
C16 C21 C28 C29 127.9(2)
Si1 Si2 C31 C36 -118.21(16)
Si3 Si2 C31 C36 91.21(18)
Si1 Si2 C31 C32 57.7(2)
Si3 Si2 C31 C32 -92.90(19)
C36 C31 C32 C33 6.7(3)
Si2 C31 C32 C33 -169.13(18)
C36 C31 C32 C37 -171.8(2)
Si2 C31 C32 C37 12.4(3)
C31 C32 C33 C34 -0.8(4)
C37 C32 C33 C34 177.7(2)
C32 C33 C34 C35 -4.5(4)
C32 C33 C34 C40 175.3(2)
C33 C34 C35 C36 3.9(3)
C40 C34 C35 C36 -176.0(2)
C34 C35 C36 C31 2.0(3)
C34 C35 C36 C43 -176.2(2)
C32 C31 C36 C35 -7.3(3)
Si2 C31 C36 C35 168.65(17)
C32 C31 C36 C43 170.8(2)
Si2 C31 C36 C43 -13.2(3)
C33 C32 C37 C38 68.7(3)
C31 C32 C37 C38 -112.8(3)
C33 C32 C37 C39 -56.5(3)
C31 C32 C37 C39 122.0(3)
C35 C34 C40 C42 -121.3(3)
C33 C34 C40 C42 58.9(3)
C35 C34 C40 C41 114.5(3)
C33 C34 C40 C41 -65.4(3)
C35 C36 C43 C44 -71.8(3)
C31 C36 C43 C44 110.0(3)
C35 C36 C43 C45 53.4(3)
C31 C36 C43 C45 -124.7(2)
C52 Si3 C46 C51 20.3(2)
Cl1 Si3 C46 C51 135.87(18)
Si2 Si3 C46 C51 -105.56(19)
C52 Si3 C46 C47 -159.6(2)
Cl1 Si3 C46 C47 -44.0(2)
Si2 Si3 C46 C47 74.5(2)
C51 C46 C47 C48 -0.4(4)
Si3 C46 C47 C48 179.46(19)
C46 C47 C48 C49 0.3(4)
C47 C48 C49 C50 -0.1(4)
C48 C49 C50 C51 0.1(4)
C49 C50 C51 C46 -0.3(4)
C47 C46 C51 C50 0.4(4)
Si3 C46 C51 C50 -179.47(19)
C46 Si3 C52 C57 -115.5(2)
Cl1 Si3 C52 C57 132.10(19)
Si2 Si3 C52 C57 9.1(2)
C46 Si3 C52 C53 65.0(2)
Cl1 Si3 C52 C53 -47.4(2)
Si2 Si3 C52 C53 -170.36(18)
C57 C52 C53 C54 0.2(4)
Si3 C52 C53 C54 179.7(2)
C52 C53 C54 C55 -0.1(4)
C53 C54 C55 C56 -0.5(5)
C54 C55 C56 C57 1.0(5)
C53 C52 C57 C56 0.3(4)
Si3 C52 C57 C56 -179.2(2)
C55 C56 C57 C52 -0.9(4)
C61 Si4 Si5 C91 178.60(12)
C76 Si4 Si5 C91 4.48(13)
C61 Si4 Si5 Si6 -20.93(11)
C76 Si4 Si5 Si6 164.95(9)
C91 Si5 Si6 C112 -158.94(11)
Si4 Si5 Si6 C112 40.58(9)
C91 Si5 Si6 C106 -36.11(13)
Si4 Si5 Si6 C106 163.40(9)
C91 Si5 Si6 Cl2 81.87(9)
Si4 Si5 Si6 Cl2 -78.61(5)
C76 Si4 C61 C62 56.3(2)
Si5 Si4 C61 C62 -118.16(17)
C76 Si4 C61 C66 -117.9(2)
Si5 Si4 C61 C66 67.6(2)
C66 C61 C62 C63 3.3(4)
Si4 C61 C62 C63 -171.28(19)
C66 C61 C62 C67 -174.1(2)
Si4 C61 C62 C67 11.3(3)
C61 C62 C63 C64 -0.3(4)
C67 C62 C63 C64 177.2(2)
C62 C63 C64 C65 -2.0(4)
C62 C63 C64 C70 178.7(2)
C63 C64 C65 C66 1.2(4)
C70 C64 C65 C66 -179.5(2)
C64 C65 C66 C61 1.8(4)
C64 C65 C66 C73 -174.9(2)
C62 C61 C66 C65 -4.0(4)
Si4 C61 C66 C65 170.20(19)
C62 C61 C66 C73 172.5(2)
Si4 C61 C66 C73 -13.3(3)
C63 C62 C67 C68 -70.0(3)
C61 C62 C67 C68 107.5(3)
C63 C62 C67 C69 55.8(3)
C61 C62 C67 C69 -126.7(3)
C63 C64 C70 C71 24.4(4)
C65 C64 C70 C71 -154.9(3)
C63 C64 C70 C72 -101.4(3)
C65 C64 C70 C72 79.3(3)
C65 C66 C73 C75 -74.9(3)
C61 C66 C73 C75 108.6(3)
C65 C66 C73 C74 47.5(3)
C61 C66 C73 C74 -129.0(2)
C61 Si4 C76 C77 -122.2(2)
Si5 Si4 C76 C77 52.7(2)
C61 Si4 C76 C81 58.6(2)
Si5 Si4 C76 C81 -126.54(18)
C81 C76 C77 C78 -0.6(4)
Si4 C76 C77 C78 -179.84(19)
C81 C76 C77 C82 179.0(2)
Si4 C76 C77 C82 -0.2(3)
C76 C77 C78 C79 1.9(4)
C82 C77 C78 C79 -177.8(3)
C77 C78 C79 C80 -1.9(5)
C77 C78 C79 C85A -162.3(6)
C77 C78 C79 C85 174.0(3)
C78 C79 C80 C81 0.7(5)
C85A C79 C80 C81 163.5(6)
C85 C79 C80 C81 -175.2(3)
C79 C80 C81 C76 0.5(5)
C79 C80 C81 C88 -180.0(3)
C77 C76 C81 C80 -0.5(4)
Si4 C76 C81 C80 178.8(2)
C77 C76 C81 C88 180.0(2)
Si4 C76 C81 C88 -0.8(3)
C78 C77 C82 C83 55.9(3)
C76 C77 C82 C83 -123.7(2)
C78 C77 C82 C84 -66.6(3)
C76 C77 C82 C84 113.8(3)
C78 C79 C85 C86 -10.7(6)
C80 C79 C85 C86 165.1(4)
C85A C79 C85 C86 -121(2)
C78 C79 C85 C87 112.7(4)
C80 C79 C85 C87 -71.5(5)
C85A C79 C85 C87 2.0(18)
C78 C79 C85A C86A -73.2(11)
C80 C79 C85A C86A 125.7(8)
C85 C79 C85A C86A 9.3(13)
C78 C79 C85A C87A 50.3(12)
C80 C79 C85A C87A -110.8(10)
C85 C79 C85A C87A 133(3)
C80 C81 C88 C89 -51.4(3)
C76 C81 C88 C89 128.2(3)
C80 C81 C88 C90 74.3(3)
C76 C81 C88 C90 -106.1(3)
Si4 Si5 C91 C92 -125.14(16)
Si6 Si5 C91 C92 73.78(18)
Si4 Si5 C91 C96 50.7(2)
Si6 Si5 C91 C96 -110.35(17)
C96 C91 C92 C93 -2.0(3)
Si5 C91 C92 C93 174.03(16)
C96 C91 C92 C97 179.4(2)
Si5 C91 C92 C97 -4.6(3)
C91 C92 C93 C94 1.1(3)
C97 C92 C93 C94 179.8(2)
C92 C93 C94 C95 1.2(3)
C92 C93 C94 C100 -179.3(2)
C93 C94 C95 C96 -2.7(3)
C100 C94 C95 C96 177.8(2)
C94 C95 C96 C91 1.8(3)
C94 C95 C96 C103 -179.0(2)
C92 C91 C96 C95 0.6(3)
Si5 C91 C96 C95 -175.24(17)
C92 C91 C96 C103 -178.6(2)
Si5 C91 C96 C103 5.6(3)
C93 C92 C97 C99 -72.9(3)
C91 C92 C97 C99 105.8(3)
C93 C92 C97 C98 52.5(3)
C91 C92 C97 C98 -128.9(2)
C95 C94 C100 C102 -129.4(2)
C93 C94 C100 C102 51.1(3)
C95 C94 C100 C101 104.9(2)
C93 C94 C100 C101 -74.6(3)
C95 C96 C103 C104 -96.2(3)
C91 C96 C103 C104 83.0(3)
C95 C96 C103 C105 29.9(3)
C91 C96 C103 C105 -150.9(3)
C112 Si6 C106 C111 41.5(2)
Cl2 Si6 C106 C111 153.99(17)
Si5 Si6 C106 C111 -85.15(19)
C112 Si6 C106 C107 -131.9(2)
Cl2 Si6 C106 C107 -19.4(2)
Si5 Si6 C106 C107 101.49(19)
C111 C106 C107 C108 0.0(3)
Si6 C106 C107 C108 173.51(19)
C106 C107 C108 C109 0.3(4)
C107 C108 C109 C110 -0.1(4)
C108 C109 C110 C111 -0.4(4)
C109 C110 C111 C106 0.7(4)
C107 C106 C111 C110 -0.5(4)
Si6 C106 C111 C110 -174.26(19)
C106 Si6 C112 C113 -122.5(2)
Cl2 Si6 C112 C113 127.82(19)
Si5 Si6 C112 C113 7.7(2)
C106 Si6 C112 C117 55.4(2)
Cl2 Si6 C112 C117 -54.2(2)
Si5 Si6 C112 C117 -174.34(16)
C117 C112 C113 C114 1.1(4)
Si6 C112 C113 C114 179.03(18)
C112 C113 C114 C115 -1.0(4)
C113 C114 C115 C116 0.1(4)
C114 C115 C116 C117 0.8(4)
C115 C116 C117 C112 -0.7(4)
C113 C112 C117 C116 -0.3(4)
Si6 C112 C117 C116 -178.3(2)
C121 Si7 Si8 C151 -174.17(12)
C136 Si7 Si8 C151 -9.27(14)
C121 Si7 Si8 Si9 28.07(10)
C136 Si7 Si8 Si9 -167.03(9)
C151 Si8 Si9 C172 149.51(12)
Si7 Si8 Si9 C172 -51.09(10)
C151 Si8 Si9 C166 24.28(12)
Si7 Si8 Si9 C166 -176.32(9)
C151 Si8 Si9 Cl3 -89.15(9)
Si7 Si8 Si9 Cl3 70.25(5)
C136 Si7 C121 C122 -53.8(2)
Si8 Si7 C121 C122 113.38(16)
C136 Si7 C121 C126 116.8(2)
Si8 Si7 C121 C126 -76.0(2)
C126 C121 C122 C123 -3.1(3)
Si7 C121 C122 C123 168.09(18)
C126 C121 C122 C127 175.2(2)
Si7 C121 C122 C127 -13.6(3)
C121 C122 C123 C124 -1.1(4)
C127 C122 C123 C124 -179.5(2)
C122 C123 C124 C125 3.6(4)
C122 C123 C124 C130 -174.7(2)
C123 C124 C125 C126 -1.9(4)
C130 C124 C125 C126 176.3(2)
C124 C125 C126 C121 -2.2(4)
C124 C125 C126 C133 175.5(2)
C122 C121 C126 C125 4.6(3)
Si7 C121 C126 C125 -165.87(18)
C122 C121 C126 C133 -172.9(2)
Si7 C121 C126 C133 16.6(3)
C123 C122 C127 C129 65.8(3)
C121 C122 C127 C129 -112.5(2)
C123 C122 C127 C128 -59.5(3)
C121 C122 C127 C128 122.2(2)
C123 C124 C130 C131 100.5(3)
C125 C124 C130 C131 -77.7(3)
C123 C124 C130 C132 -134.6(2)
C125 C124 C130 C132 47.2(3)
C125 C126 C133 C135 -50.8(3)
C121 C126 C133 C135 126.8(2)
C125 C126 C133 C134 71.4(3)
C121 C126 C133 C134 -111.0(3)
C121 Si7 C136 C137 121.0(2)
Si8 Si7 C136 C137 -45.5(2)
C121 Si7 C136 C141 -52.9(2)
Si8 Si7 C136 C141 140.56(15)
C141 C136 C137 C138 4.2(3)
Si7 C136 C137 C138 -169.56(18)
C141 C136 C137 C142 -174.9(2)
Si7 C136 C137 C142 11.3(3)
C136 C137 C138 C139 -1.1(4)
C142 C137 C138 C139 178.1(2)
C137 C138 C139 C140 -2.0(4)
C137 C138 C139 C145 175.5(2)
C138 C139 C140 C141 1.9(4)
C145 C139 C140 C141 -175.6(2)
C139 C140 C141 C136 1.3(4)
C139 C140 C141 C148 -176.2(2)
C137 C136 C141 C140 -4.4(3)
Si7 C136 C141 C140 169.99(17)
C137 C136 C141 C148 173.0(2)
Si7 C136 C141 C148 -12.6(3)
C138 C137 C142 C144 59.8(3)
C136 C137 C142 C144 -121.1(2)
C138 C137 C142 C143 -64.5(3)
C136 C137 C142 C143 114.7(2)
C140 C139 C145 C146 -135.9(3)
C138 C139 C145 C146 46.7(3)
C140 C139 C145 C147 98.2(3)
C138 C139 C145 C147 -79.2(3)
C140 C141 C148 C150 -61.3(3)
C136 C141 C148 C150 121.3(2)
C140 C141 C148 C149 64.4(3)
C136 C141 C148 C149 -113.1(2)
Si7 Si8 C151 C152 121.37(17)
Si9 Si8 C151 C152 -79.51(19)
Si7 Si8 C151 C156 -55.5(2)
Si9 Si8 C151 C156 103.66(19)
C156 C151 C152 C153 3.9(3)
Si8 C151 C152 C153 -173.06(18)
C156 C151 C152 C157 -177.3(2)
Si8 C151 C152 C157 5.8(3)
C151 C152 C153 C154 -0.8(4)
C157 C152 C153 C154 -179.7(2)
C152 C153 C154 C155 -2.5(4)
C152 C153 C154 C160 175.2(2)
C153 C154 C155 C156 2.9(4)
C160 C154 C155 C156 -174.9(2)
C154 C155 C156 C151 0.2(4)
C154 C155 C156 C163 -179.3(2)
C152 C151 C156 C155 -3.6(3)
Si8 C151 C156 C155 173.24(19)
C152 C151 C156 C163 175.8(2)
Si8 C151 C156 C163 -7.4(3)
C153 C152 C157 C159 -47.6(3)
C151 C152 C157 C159 133.5(2)
C153 C152 C157 C158 78.0(3)
C151 C152 C157 C158 -100.9(3)
C155 C154 C160 C161 113.2(3)
C153 C154 C160 C161 -64.5(3)
C155 C154 C160 C162 -120.5(3)
C153 C154 C160 C162 61.8(3)
C155 C156 C163 C164 -56.3(3)
C151 C156 C163 C164 124.3(3)
C155 C156 C163 C165 68.8(3)
C151 C156 C163 C165 -110.6(3)
C172 Si9 C166 C167 -12.4(2)
Cl3 Si9 C166 C167 -127.79(18)
Si8 Si9 C166 C167 113.65(18)
C172 Si9 C166 C171 164.94(19)
Cl3 Si9 C166 C171 49.6(2)
Si8 Si9 C166 C171 -69.0(2)
C171 C166 C167 C168 -0.8(4)
Si9 C166 C167 C168 176.62(19)
C166 C167 C168 C169 0.4(4)
C167 C168 C169 C170 0.0(4)
C168 C169 C170 C171 0.0(4)
C169 C170 C171 C166 -0.4(4)
C167 C166 C171 C170 0.8(4)
Si9 C166 C171 C170 -176.68(18)
C166 Si9 C172 C173 112.6(2)
Cl3 Si9 C172 C173 -136.09(19)
Si8 Si9 C172 C173 -13.6(2)
C166 Si9 C172 C177 -67.2(2)
Cl3 Si9 C172 C177 44.1(2)
Si8 Si9 C172 C177 166.6(2)
C177 C172 C173 C174 -0.1(4)
Si9 C172 C173 C174 -179.9(2)
C172 C173 C174 C175 0.6(5)
C173 C174 C175 C176 -0.9(5)
C174 C175 C176 C177 0.7(5)
C175 C176 C177 C172 -0.2(5)
C173 C172 C177 C176 -0.2(4)
Si9 C172 C177 C176 179.7(2)
C181 Si10 Si11 C211 -172.33(12)
C196 Si10 Si11 C211 2.62(13)
C181 Si10 Si11 Si12 19.07(11)
C196 Si10 Si11 Si12 -165.98(9)
C211 Si11 Si12 C232 151.28(12)
Si10 Si11 Si12 C232 -39.98(10)
C211 Si11 Si12 C226 25.82(13)
Si10 Si11 Si12 C226 -165.44(9)
C211 Si11 Si12 Cl4 -90.07(9)
Si10 Si11 Si12 Cl4 78.67(5)
C196 Si10 C181 C186 115.0(2)
Si11 Si10 C181 C186 -69.8(2)
C196 Si10 C181 C182 -61.0(2)
Si11 Si10 C181 C182 114.20(17)
C186 C181 C182 C183 -2.8(3)
Si10 C181 C182 C183 173.50(18)
C186 C181 C182 C187 173.6(2)
Si10 C181 C182 C187 -10.2(3)
C181 C182 C183 C184 -0.7(4)
C187 C182 C183 C184 -177.2(2)
C182 C183 C184 C185 2.1(4)
C182 C183 C184 C190 177.9(2)
C183 C184 C185 C186 0.1(4)
C190 C184 C185 C186 -175.7(2)
C184 C185 C186 C181 -3.6(4)
C184 C185 C186 C193 172.0(2)
C182 C181 C186 C185 4.8(3)
Si10 C181 C186 C185 -171.11(19)
C182 C181 C186 C193 -170.5(2)
Si10 C181 C186 C193 13.6(3)
C183 C182 C187 C188 67.0(3)
C181 C182 C187 C188 -109.4(3)
C183 C182 C187 C189 -58.9(3)
C181 C182 C187 C189 124.7(3)
C183 C184 C190 C191 -102.7(3)
C185 C184 C190 C191 73.0(3)
C183 C184 C190 C192 132.2(3)
C185 C184 C190 C192 -52.2(4)
C185 C186 C193 C194 70.7(3)
C181 C186 C193 C194 -113.8(3)
C185 C186 C193 C195 -51.7(3)
C181 C186 C193 C195 123.7(2)
C181 Si10 C196 C197 120.5(2)
Si11 Si10 C196 C197 -55.0(2)
C181 Si10 C196 C201 -60.9(2)
Si11 Si10 C196 C201 123.64(17)
C201 C196 C197 C198 2.5(3)
Si10 C196 C197 C198 -178.91(18)
C201 C196 C197 C202 -176.0(2)
Si10 C196 C197 C202 2.6(3)
C196 C197 C198 C199 -2.3(4)
C202 C197 C198 C199 176.3(2)
C197 C198 C199 C200 0.7(4)
C197 C198 C199 C205 179.7(2)
C198 C199 C200 C201 0.7(4)
C205 C199 C200 C201 -178.3(2)
C199 C200 C201 C196 -0.4(4)
C199 C200 C201 C208 178.9(2)
C197 C196 C201 C200 -1.2(3)
Si10 C196 C201 C200 -179.90(19)
C197 C196 C201 C208 179.5(2)
Si10 C196 C201 C208 0.8(3)
C198 C197 C202 C204 66.9(3)
C196 C197 C202 C204 -114.6(3)
C198 C197 C202 C203 -55.6(3)
C196 C197 C202 C203 123.0(2)
C198 C199 C205 C206 11.7(4)
C200 C199 C205 C206 -169.3(2)
C198 C199 C205 C207 -112.3(3)
C200 C199 C205 C207 66.7(3)
C200 C201 C208 C210 -73.4(3)
C196 C201 C208 C210 106.0(3)
C200 C201 C208 C209 51.9(3)
C196 C201 C208 C209 -128.7(3)
Si10 Si11 C211 C212 119.02(16)
Si12 Si11 C211 C212 -71.90(18)
Si10 Si11 C211 C216 -57.6(2)
Si12 Si11 C211 C216 111.46(18)
C216 C211 C212 C213 1.4(3)
Si11 C211 C212 C213 -175.41(17)
C216 C211 C212 C217 179.4(2)
Si11 C211 C212 C217 2.6(3)
C211 C212 C213 C214 -0.7(3)
C217 C212 C213 C214 -178.9(2)
C212 C213 C214 C215 -0.8(3)
C212 C213 C214 C220 178.0(2)
C213 C214 C215 C216 1.6(3)
C220 C214 C215 C216 -177.1(2)
C214 C215 C216 C211 -0.9(3)
C214 C215 C216 C223 179.8(2)
C212 C211 C216 C215 -0.6(3)
Si11 C211 C216 C215 176.05(17)
C212 C211 C216 C223 178.7(2)
Si11 C211 C216 C223 -4.7(3)
C213 C212 C217 C219 -52.9(3)
C211 C212 C217 C219 129.1(2)
C213 C212 C217 C218 71.7(3)
C211 C212 C217 C218 -106.4(2)
C215 C214 C220 C222 -16.6(3)
C213 C214 C220 C222 164.7(2)
C215 C214 C220 C221 107.4(3)
C213 C214 C220 C221 -71.2(3)
C215 C216 C223 C224 -40.9(3)
C211 C216 C223 C224 139.8(2)
C215 C216 C223 C225 85.1(3)
C211 C216 C223 C225 -94.2(3)
C232 Si12 C226 C227 -23.7(2)
Cl4 Si12 C226 C227 -138.11(18)
Si11 Si12 C226 C227 103.19(19)
C232 Si12 C226 C231 153.85(19)
Cl4 Si12 C226 C231 39.4(2)
Si11 Si12 C226 C231 -79.3(2)
C231 C226 C227 C228 0.4(4)
Si12 C226 C227 C228 178.0(2)
C226 C227 C228 C229 -0.9(4)
C227 C228 C229 C230 0.4(4)
C228 C229 C230 C231 0.5(4)
C229 C230 C231 C226 -1.0(4)
C227 C226 C231 C230 0.6(4)
Si12 C226 C231 C230 -177.03(19)
C226 Si12 C232 C233 121.1(2)
Cl4 Si12 C232 C233 -127.44(19)
Si11 Si12 C232 C233 -8.5(2)
C226 Si12 C232 C237 -60.0(2)
Cl4 Si12 C232 C237 51.4(2)
Si11 Si12 C232 C237 170.35(18)
C237 C232 C233 C234 -2.2(4)
Si12 C232 C233 C234 176.7(2)
C232 C233 C234 C235 1.1(4)
C233 C234 C235 C236 0.7(4)
C234 C235 C236 C237 -1.3(4)
C235 C236 C237 C232 0.1(4)
C233 C232 C237 C236 1.6(4)
Si12 C232 C237 C236 -177.3(2)
C241 C242 C243 C244 -171.0(12)
C242 C243 C244 C245 -174.8(9)
C246 C247 C248 C249 177.5(7)
C247 C248 C249 C250 178.9(7)
